data_4301714
loop_
_publ_author_name
'Christian Meermann'
'Karl W. T\"ornroos'
'Reiner Anwander'

_publ_contact_author_address
;
       Department of Chemistry,
       University of Bergen,
       Allegaten 41,
       N-5007 Bergen,
       Norway.
;
_publ_contact_author_email karl.tornroos@kj.uib.no
_publ_contact_author_fax '+47 55 58 3552'
_publ_contact_author_name
;
       Prof. Karl Wilhelm T\"ornroos
;
_publ_contact_author_phone '+47 55 58 9490'
_publ_section_title
;
Scandium SALEN Complexes Bearing Chloro, Aryloxo, and Hydroxo Ligands
;
_journal_name_full 'Inorganic Chemistry'
_journal_page_first 2561
_journal_page_last 2570
_journal_paper_doi 10.1021/ic802082b
_journal_volume 48
_journal_year 2009
_chemical_absolute_configuration ad
_chemical_formula_moiety 'C72 H106 N4 O6 Sc2, 5(C7 H8)'
_chemical_formula_sum 'C107 H146 N4 O6 Sc2'
_chemical_formula_weight 1674.20
_chemical_name_systematic
; 
 ? 
;
_space_group_IT_number 19
_symmetry_cell_setting orthorhombic
_symmetry_space_group_name_Hall 'P 2ac 2ab'
_symmetry_space_group_name_H-M 'P 21 21 21'
_atom_sites_solution_hydrogens geom
_atom_sites_solution_primary direct
_atom_sites_solution_secondary difmap
_audit_creation_method SHELXL-97
_cell_angle_alpha 90.00
_cell_angle_beta 90.00
_cell_angle_gamma 90.00
_cell_formula_units_Z 4
_cell_length_a 14.7536(9)
_cell_length_b 17.7288(11)
_cell_length_c 38.311(2)
_cell_measurement_reflns_used 20862
_cell_measurement_temperature 103(2)
_cell_measurement_theta_max 24.995
_cell_measurement_theta_min 2.298
_cell_volume 10020.8(10)
_computing_cell_refinement
;
Bruker (2004). SAINT, version 6.45a, Bruker AXS Inc., Madison, 
Wisconsin, USA.
;
_computing_data_collection
;
Bruker (1999). SMART, version 5.054, Bruker AXS Inc., Madison, 
Wisconsin, USA.
;
_computing_data_reduction
;
Bruker (2004). SAINT, version 6.45a, Bruker AXS Inc., Madison, 
Wisconsin, USA.
;
_computing_molecular_graphics
;
Brandenburg, K. (2007). DIAMOND. Version 3.1. Crystal Impact GbR, Bonn, 
Germany.
;
_computing_publication_material
;
Bruker AXS (2003). SHELXTL. Version 6.14. Bruker AXS Inc., Madison, 
Wisconsin, USA.
;
_computing_structure_refinement
;
Sheldrick, G. M. (2008). Acta Crystallographica, A64, 112-122.
;
_computing_structure_solution
;     
Sheldrick, G. M. (2008). Acta Crystallographica, A64, 112-122.
;
_diffrn_ambient_temperature 103(2)
_diffrn_detector_area_resol_mean '48 \um'
_diffrn_measured_fraction_theta_full 0.999
_diffrn_measured_fraction_theta_max 0.999
_diffrn_measurement_device_type 'Bruker-AXS SMART 2K CCD'
_diffrn_measurement_method 'omega scans'
_diffrn_radiation_monochromator graphite
_diffrn_radiation_source 'normal-focus sealed tube'
_diffrn_radiation_type MoK\a
_diffrn_radiation_wavelength 0.71073
_diffrn_reflns_av_R_equivalents 0.0702
_diffrn_reflns_av_sigmaI/netI 0.0452
_diffrn_reflns_limit_h_max 17
_diffrn_reflns_limit_h_min -17
_diffrn_reflns_limit_k_max 21
_diffrn_reflns_limit_k_min -21
_diffrn_reflns_limit_l_max 45
_diffrn_reflns_limit_l_min -45
_diffrn_reflns_number 117578
_diffrn_reflns_theta_full 25.05
_diffrn_reflns_theta_max 25.05
_diffrn_reflns_theta_min 1.97
_diffrn_standards_decay_% 0
_diffrn_standards_interval_count 1
_diffrn_standards_interval_time 28h
_diffrn_standards_number 1093
_exptl_absorpt_coefficient_mu 0.188
_exptl_absorpt_correction_T_max 0.97566
_exptl_absorpt_correction_T_min 0.92389
_exptl_absorpt_correction_type numerical
_exptl_absorpt_process_details
;
Bruker AXS (2003). SHELXTL. Version 6.14. 
Bruker AXS Inc., Madison, Wisconsin, USA. 
;
_exptl_crystal_colour colourless
_exptl_crystal_density_diffrn 1.110
_exptl_crystal_density_method 'not measured'
_exptl_crystal_description 'molten prism'
_exptl_crystal_F_000 3624
_exptl_crystal_size_max 0.48
_exptl_crystal_size_mid 0.28
_exptl_crystal_size_min 0.13
_refine_diff_density_max 0.540
_refine_diff_density_min -0.359
_refine_diff_density_rms 0.060
_refine_ls_abs_structure_details 'Flack H D (1983), Acta Cryst. A39, 876-881'
_refine_ls_abs_structure_Flack -0.01(2)
_refine_ls_extinction_method none
_refine_ls_goodness_of_fit_ref 1.058
_refine_ls_hydrogen_treatment mixed
_refine_ls_matrix_type full
_refine_ls_number_parameters 1006
_refine_ls_number_reflns 17737
_refine_ls_number_restraints 106
_refine_ls_restrained_S_all 1.078
_refine_ls_R_factor_all 0.0748
_refine_ls_R_factor_gt 0.0501
_refine_ls_shift/su_max 0.001
_refine_ls_shift/su_mean 0.000
_refine_ls_structure_factor_coef Fsqd
_refine_ls_weighting_details 'calc w=1/[\s^2^(Fo^2^)+(0.0731P)^2^+5.9494P] where P=(Fo^2^+2Fc^2^)/3'
_refine_ls_weighting_scheme calc
_refine_ls_wR_factor_gt 0.1259
_refine_ls_wR_factor_ref 0.1434
_reflns_number_gt 14306
_reflns_number_total 17737
_reflns_threshold_expression I>2\s(I)
_cod_data_source_file ic802082b_si_001_4.cif
_cod_data_source_block Compound3c
_cod_original_cell_volume 10020.8(11)
_cod_database_code 4301714

loop_
_symmetry_equiv_pos_as_xyz
'x, y, z'
'-x+1/2, -y, z+1/2'
'-x, y+1/2, -z+1/2'
'x+1/2, -y+1/2, -z'

loop_
_atom_site_label
_atom_site_type_symbol
_atom_site_fract_x
_atom_site_fract_y
_atom_site_fract_z
_atom_site_U_iso_or_equiv
_atom_site_adp_type
_atom_site_occupancy
_atom_site_symmetry_multiplicity
_atom_site_calc_flag
_atom_site_refinement_flags
_atom_site_disorder_assembly
_atom_site_disorder_group
Sc1 Sc 0.83742(4) 0.34445(3) 0.873636(15) 0.02252(14) Uani 1 1 d . . .
Sc2 Sc 1.01277(4) 0.25700(3) 0.835507(15) 0.02253(14) Uani 1 1 d . . .
N1 N 0.76799(19) 0.23365(15) 0.88836(7) 0.0246(6) Uani 1 1 d . . .
N2 N 0.81988(19) 0.33828(15) 0.93313(7) 0.0258(6) Uani 1 1 d . . .
N3 N 0.91983(18) 0.15759(16) 0.82866(7) 0.0251(6) Uani 1 1 d . . .
N4 N 1.00242(18) 0.22785(14) 0.77712(7) 0.0232(6) Uani 1 1 d . . .
O1 O 0.84957(17) 0.45392(12) 0.88509(6) 0.0277(5) Uani 1 1 d . . .
O2 O 0.72121(16) 0.35014(13) 0.84655(6) 0.0300(5) Uani 1 1 d . . .
O3 O 1.12035(15) 0.31208(13) 0.81826(6) 0.0262(5) Uani 1 1 d . . .
O4 O 1.08209(16) 0.17666(12) 0.86179(6) 0.0267(5) Uani 1 1 d . . .
O5 O 0.90633(16) 0.33258(13) 0.82636(6) 0.0269(5) Uani 1 1 d D . .
H5O H 0.883(2) 0.343(2) 0.8070(6) 0.032 Uiso 1 1 d D . .
O6 O 0.96460(16) 0.29547(13) 0.88349(6) 0.0257(5) Uani 1 1 d D . .
H6O H 0.988(2) 0.290(2) 0.9035(6) 0.031 Uiso 1 1 d D . .
C9 C 1.0599(2) 0.11832(18) 0.88101(8) 0.0269(8) Uani 1 1 d . . .
C12 C 0.4452(2) 0.16132(19) 0.78955(9) 0.0282(7) Uani 1 1 d . . .
C13 C 1.0624(2) 0.24290(18) 0.75411(8) 0.0245(7) Uani 1 1 d . . .
H13A H 1.0562 0.2181 0.7323 0.029 Uiso 1 1 calc R . .
C14 C 0.6968(2) 0.20322(18) 0.87500(9) 0.0266(7) Uani 1 1 d . . .
H14A H 0.6764 0.1575 0.8852 0.032 Uiso 1 1 calc R . .
C15 C 0.5758(2) 0.18599(18) 0.83270(9) 0.0262(7) Uani 1 1 d . . .
H15A H 0.5667 0.1375 0.8426 0.031 Uiso 1 1 calc R . .
C16 C 1.2321(2) 0.38510(18) 0.78886(9) 0.0252(7) Uani 1 1 d . . .
C17 C 0.8335(3) 0.47377(18) 0.94589(9) 0.0285(8) Uani 1 1 d . . .
C18 C 0.9173(2) 0.09657(19) 0.84666(9) 0.0300(8) Uani 1 1 d . . .
H18A H 0.8717 0.0608 0.8409 0.036 Uiso 1 1 calc R . .
C19 C 0.6598(2) 0.30540(18) 0.83286(9) 0.0261(7) Uani 1 1 d . . .
C20 C 1.1626(2) 0.33010(18) 0.78931(8) 0.0251(7) Uani 1 1 d . . .
C21 C 0.6047(2) 0.33000(19) 0.80447(9) 0.0280(8) Uani 1 1 d . . .
C22 C 0.8077(2) 0.20260(18) 0.92076(8) 0.0253(7) Uani 1 1 d . . .
H22A H 0.8742 0.1960 0.9166 0.030 Uiso 1 1 calc R . .
C23 C 1.2552(2) 0.36226(18) 0.72577(8) 0.0242(7) Uani 1 1 d . . .
C24 C 0.9784(2) 0.07791(18) 0.87504(9) 0.0284(7) Uani 1 1 d . . .
C25 C 1.2582(2) 0.42558(19) 0.82291(9) 0.0290(8) Uani 1 1 d . . .
C26 C 0.5386(2) 0.28192(19) 0.79215(9) 0.0281(8) Uani 1 1 d . . .
H26A H 0.5025 0.2989 0.7732 0.034 Uiso 1 1 calc R . .
C27 C 0.7375(2) 0.1337(2) 0.75778(9) 0.0359(9) Uani 1 1 d . . .
H27A H 0.7049 0.1810 0.7634 0.043 Uiso 1 1 calc R . .
H27B H 0.6919 0.0948 0.7519 0.043 Uiso 1 1 calc R . .
C28 C 0.8503(2) 0.50089(19) 0.91175(8) 0.0257(7) Uani 1 1 d . . .
C29 C 0.8637(3) 0.62522(19) 0.93633(9) 0.0333(8) Uani 1 1 d . . .
H29A H 0.8732 0.6777 0.9331 0.040 Uiso 1 1 calc R . .
C30 C 0.7989(3) 0.1468(2) 0.72637(10) 0.0395(9) Uani 1 1 d . . .
H30A H 0.7623 0.1664 0.7067 0.047 Uiso 1 1 calc R . .
H30B H 0.8260 0.0983 0.7190 0.047 Uiso 1 1 calc R . .
C31 C 0.8263(3) 0.1054(2) 0.96676(9) 0.0364(9) Uani 1 1 d . . .
H31A H 0.8018 0.0577 0.9763 0.044 Uiso 1 1 calc R . .
H31B H 0.8902 0.0966 0.9600 0.044 Uiso 1 1 calc R . .
C32 C 0.8627(2) 0.16725(19) 0.79765(8) 0.0264(7) Uani 1 1 d . . .
H32A H 0.8304 0.2165 0.8004 0.032 Uiso 1 1 calc R . .
C33 C 1.3714(3) 0.4435(2) 0.69387(10) 0.0344(9) Uani 1 1 d . . .
H33A H 1.4014 0.4507 0.6713 0.052 Uiso 1 1 calc R . .
H33B H 1.4172 0.4338 0.7119 0.052 Uiso 1 1 calc R . .
H33C H 1.3373 0.4891 0.6999 0.052 Uiso 1 1 calc R . .
C34 C 1.2611(3) 0.0973(2) 0.94501(10) 0.0441(10) Uani 1 1 d . . .
H34A H 1.3180 0.1247 0.9486 0.066 Uiso 1 1 calc R . .
H34B H 1.2743 0.0447 0.9391 0.066 Uiso 1 1 calc R . .
H34C H 1.2248 0.0991 0.9664 0.066 Uiso 1 1 calc R . .
C35 C 0.8671(2) 0.57924(18) 0.90715(9) 0.0271(8) Uani 1 1 d . . .
C36 C 0.8526(3) 0.2429(2) 0.98064(9) 0.0364(9) Uani 1 1 d . . .
H36A H 0.8444 0.2817 0.9989 0.044 Uiso 1 1 calc R . .
H36B H 0.9177 0.2409 0.9744 0.044 Uiso 1 1 calc R . .
C37 C 0.9946(3) -0.0851(2) 0.94155(10) 0.0391(9) Uani 1 1 d . . .
C38 C 1.1385(2) 0.29352(18) 0.75763(8) 0.0243(7) Uani 1 1 d . . .
C39 C 0.9572(3) 0.0130(2) 0.89494(9) 0.0327(8) Uani 1 1 d . . .
H39A H 0.9023 -0.0132 0.8903 0.039 Uiso 1 1 calc R . .
C40 C 1.1873(2) 0.30936(19) 0.72707(8) 0.0261(7) Uani 1 1 d . . .
H40A H 1.1727 0.2824 0.7064 0.031 Uiso 1 1 calc R . .
C43 C 0.8747(2) 0.2031(2) 0.73490(9) 0.0351(9) Uani 1 1 d . . .
H43A H 0.9160 0.2078 0.7146 0.042 Uiso 1 1 calc R . .
H43B H 0.8482 0.2534 0.7396 0.042 Uiso 1 1 calc R . .
C44 C 0.7970(3) 0.26397(18) 0.94846(8) 0.0280(8) Uani 1 1 d . . .
H44A H 0.7317 0.2653 0.9555 0.034 Uiso 1 1 calc R . .
C45 C 0.5205(2) 0.20885(18) 0.80569(9) 0.0267(7) Uani 1 1 d . . .
C46 C 0.8322(3) 0.5239(2) 0.97423(9) 0.0335(8) Uani 1 1 d . . .
H46A H 0.8207 0.5044 0.9969 0.040 Uiso 1 1 calc R . .
C47 C 0.9283(2) 0.17628(19) 0.76693(8) 0.0261(7) Uani 1 1 d . . .
H47A H 0.9551 0.1258 0.7615 0.031 Uiso 1 1 calc R . .
C48 C 0.3554(2) 0.2050(2) 0.78960(11) 0.0366(9) Uani 1 1 d . . .
H48A H 0.3377 0.2162 0.8137 0.055 Uiso 1 1 calc R . .
H48B H 0.3083 0.1745 0.7784 0.055 Uiso 1 1 calc R . .
H48C H 0.3630 0.2523 0.7767 0.055 Uiso 1 1 calc R . .
C49 C 1.1891(3) 0.2170(2) 0.92549(11) 0.0424(10) Uani 1 1 d . . .
H49A H 1.2464 0.2421 0.9311 0.064 Uiso 1 1 calc R . .
H49B H 1.1493 0.2181 0.9460 0.064 Uiso 1 1 calc R . .
H49C H 1.1596 0.2432 0.9060 0.064 Uiso 1 1 calc R . .
C50 C 0.7912(2) 0.10824(19) 0.78957(9) 0.0297(8) Uani 1 1 d . . .
H50A H 0.7502 0.1021 0.8098 0.036 Uiso 1 1 calc R . .
H50B H 0.8205 0.0591 0.7848 0.036 Uiso 1 1 calc R . .
C51 C 0.8431(3) 0.6560(2) 1.00060(9) 0.0399(9) Uani 1 1 d . . .
C52 C 0.4705(3) 0.1425(2) 0.75185(10) 0.0374(9) Uani 1 1 d . . .
H52A H 0.5240 0.1097 0.7517 0.056 Uiso 1 1 calc R . .
H52B H 0.4840 0.1891 0.7392 0.056 Uiso 1 1 calc R . .
H52C H 0.4197 0.1165 0.7406 0.056 Uiso 1 1 calc R . .
C53 C 1.2750(2) 0.39986(19) 0.75725(9) 0.0260(7) Uani 1 1 d . . .
H53A H 1.3206 0.4377 0.7569 0.031 Uiso 1 1 calc R . .
C54 C 0.6453(2) 0.23200(18) 0.84604(8) 0.0259(7) Uani 1 1 d . . .
C55 C 0.8171(3) 0.39560(19) 0.95388(9) 0.0306(8) Uani 1 1 d . . .
H55A H 0.8023 0.3848 0.9775 0.037 Uiso 1 1 calc R . .
C56 C 1.2402(3) 0.3914(2) 0.66161(9) 0.0376(9) Uani 1 1 d . . .
H56A H 1.2742 0.4008 0.6401 0.056 Uiso 1 1 calc R . .
H56B H 1.2030 0.4356 0.6672 0.056 Uiso 1 1 calc R . .
H56C H 1.2008 0.3474 0.6584 0.056 Uiso 1 1 calc R . .
C57 C 1.1760(3) 0.4665(2) 0.83852(10) 0.0367(9) Uani 1 1 d . . .
H57A H 1.1519 0.5024 0.8214 0.055 Uiso 1 1 calc R . .
H57B H 1.1945 0.4937 0.8596 0.055 Uiso 1 1 calc R . .
H57C H 1.1290 0.4296 0.8445 0.055 Uiso 1 1 calc R . .
C58 C 1.3065(2) 0.3763(2) 0.69160(9) 0.0278(8) Uani 1 1 d . . .
C59 C 0.9320(3) 0.6996(2) 1.00284(10) 0.0486(11) Uani 1 1 d . . .
H59A H 0.9297 0.7343 1.0227 0.073 Uiso 1 1 calc R . .
H59B H 0.9410 0.7283 0.9813 0.073 Uiso 1 1 calc R . .
H59C H 0.9823 0.6641 1.0060 0.073 Uiso 1 1 calc R . .
C60 C 0.8075(3) 0.5982(2) 0.84620(10) 0.0448(10) Uani 1 1 d . . .
H60A H 0.7537 0.6236 0.8555 0.067 Uiso 1 1 calc R . .
H60B H 0.7956 0.5439 0.8443 0.067 Uiso 1 1 calc R . .
H60C H 0.8218 0.6186 0.8231 0.067 Uiso 1 1 calc R . .
C61 C 1.3623(3) 0.3054(2) 0.68306(11) 0.0443(10) Uani 1 1 d . . .
H61A H 1.3958 0.3133 0.6613 0.067 Uiso 1 1 calc R . .
H61B H 1.3216 0.2621 0.6804 0.067 Uiso 1 1 calc R . .
H61C H 1.4052 0.2956 0.7021 0.067 Uiso 1 1 calc R . .
C62 C 0.9055(3) 0.6973(2) 0.87201(10) 0.0479(11) Uani 1 1 d . . .
H62A H 0.8517 0.7230 0.8811 0.072 Uiso 1 1 calc R . .
H62B H 0.9186 0.7157 0.8484 0.072 Uiso 1 1 calc R . .
H62C H 0.9574 0.7075 0.8873 0.072 Uiso 1 1 calc R . .
C63 C 0.6215(3) 0.4074(2) 0.78785(11) 0.0368(9) Uani 1 1 d . . .
C64 C 1.1186(2) 0.09170(19) 0.90780(9) 0.0274(8) Uani 1 1 d . . .
C65 C 1.3323(3) 0.4851(2) 0.81740(10) 0.0396(9) Uani 1 1 d . . .
H65A H 1.3116 0.5224 0.8003 0.059 Uiso 1 1 calc R . .
H65B H 1.3875 0.4606 0.8088 0.059 Uiso 1 1 calc R . .
H65C H 1.3452 0.5104 0.8396 0.059 Uiso 1 1 calc R . .
C66 C 1.0934(3) 0.02820(19) 0.92636(9) 0.0324(8) Uani 1 1 d . . .
H66A H 1.1331 0.0113 0.9443 0.039 Uiso 1 1 calc R . .
C67 C 1.2080(3) 0.1341(2) 0.91504(9) 0.0328(8) Uani 1 1 d . . .
C68 C 0.4315(2) 0.08779(19) 0.80946(10) 0.0320(8) Uani 1 1 d . . .
H68A H 0.4872 0.0578 0.8084 0.048 Uiso 1 1 calc R . .
H68B H 0.3816 0.0593 0.7989 0.048 Uiso 1 1 calc R . .
H68C H 0.4169 0.0990 0.8339 0.048 Uiso 1 1 calc R . .
C69 C 0.8224(3) 0.1662(2) 0.99464(9) 0.0399(9) Uani 1 1 d . . .
H69A H 0.8620 0.1516 1.0144 0.048 Uiso 1 1 calc R . .
H69B H 0.7596 0.1702 1.0036 0.048 Uiso 1 1 calc R . .
C70 C 1.2960(3) 0.3678(2) 0.84939(10) 0.0382(9) Uani 1 1 d . . .
H70A H 1.3155 0.3941 0.8706 0.057 Uiso 1 1 calc R . .
H70B H 1.3479 0.3414 0.8391 0.057 Uiso 1 1 calc R . .
H70C H 1.2487 0.3311 0.8553 0.057 Uiso 1 1 calc R . .
C71 C 0.7654(3) 0.7113(2) 0.99435(12) 0.0539(12) Uani 1 1 d . . .
H71A H 0.7080 0.6836 0.9932 0.081 Uiso 1 1 calc R . .
H71B H 0.7754 0.7381 0.9723 0.081 Uiso 1 1 calc R . .
H71C H 0.7629 0.7477 1.0136 0.081 Uiso 1 1 calc R . .
C72 C 0.5565(3) 0.4213(2) 0.75711(11) 0.0403(10) Uani 1 1 d . . .
H72A H 0.5657 0.3824 0.7393 0.061 Uiso 1 1 calc R . .
H72B H 0.5686 0.4711 0.7470 0.061 Uiso 1 1 calc R . .
H72C H 0.4938 0.4194 0.7655 0.061 Uiso 1 1 calc R . .
C73 C 0.7175(3) 0.4108(3) 0.77333(13) 0.0561(13) Uani 1 1 d . . .
H73A H 0.7280 0.3673 0.7581 0.084 Uiso 1 1 calc R . .
H73B H 0.7611 0.4098 0.7926 0.084 Uiso 1 1 calc R . .
H73C H 0.7253 0.4575 0.7599 0.084 Uiso 1 1 calc R . .
C74 C 0.8878(3) 0.61135(19) 0.87076(9) 0.0337(8) Uani 1 1 d . . .
C75 C 1.0069(4) -0.0705(2) 0.98063(10) 0.0510(11) Uani 1 1 d . . .
H75A H 1.0699 -0.0563 0.9853 0.077 Uiso 1 1 calc R . .
H75B H 0.9920 -0.1164 0.9937 0.077 Uiso 1 1 calc R . .
H75C H 0.9666 -0.0295 0.9879 0.077 Uiso 1 1 calc R . .
C76 C 1.2688(3) 0.1318(2) 0.88241(9) 0.0376(9) Uani 1 1 d . . .
H76A H 1.3263 0.1572 0.8874 0.056 Uiso 1 1 calc R . .
H76B H 1.2382 0.1575 0.8631 0.056 Uiso 1 1 calc R . .
H76C H 1.2806 0.0792 0.8760 0.056 Uiso 1 1 calc R . .
C77 C 0.8966(3) -0.1127(2) 0.93535(12) 0.0513(11) Uani 1 1 d . . .
H77A H 0.8903 -0.1301 0.9112 0.077 Uiso 1 1 calc R . .
H77B H 0.8542 -0.0712 0.9396 0.077 Uiso 1 1 calc R . .
H77C H 0.8831 -0.1545 0.9513 0.077 Uiso 1 1 calc R . .
C78 C 0.8279(4) 0.6166(2) 1.03556(10) 0.0513(12) Uani 1 1 d . . .
H78A H 0.7686 0.5916 1.0354 0.077 Uiso 1 1 calc R . .
H78B H 0.8297 0.6539 1.0544 0.077 Uiso 1 1 calc R . .
H78C H 0.8756 0.5789 1.0393 0.077 Uiso 1 1 calc R . .
C81 C 0.9733(3) 0.5747(2) 0.85612(10) 0.0431(10) Uani 1 1 d . . .
H81A H 0.9870 0.5963 0.8332 0.065 Uiso 1 1 calc R . .
H81B H 0.9637 0.5202 0.8538 0.065 Uiso 1 1 calc R . .
H81C H 1.0242 0.5840 0.8720 0.065 Uiso 1 1 calc R . .
C84 C 0.7718(3) 0.12799(19) 0.93449(9) 0.0303(8) Uani 1 1 d . . .
H84A H 0.7774 0.0886 0.9163 0.036 Uiso 1 1 calc R . .
H84B H 0.7069 0.1331 0.9406 0.036 Uiso 1 1 calc R . .
C86 C 1.0593(3) -0.1473(2) 0.92980(11) 0.0481(11) Uani 1 1 d . . .
H86A H 1.1220 -0.1301 0.9326 0.072 Uiso 1 1 calc R . .
H86B H 1.0480 -0.1594 0.9052 0.072 Uiso 1 1 calc R . .
H86C H 1.0495 -0.1925 0.9441 0.072 Uiso 1 1 calc R . .
C89 C 1.0133(3) -0.0133(2) 0.92068(9) 0.0335(8) Uani 1 1 d . . .
C90 C 0.6082(3) 0.4710(2) 0.81470(12) 0.0521(12) Uani 1 1 d . . .
H90A H 0.5462 0.4691 0.8239 0.078 Uiso 1 1 calc R . .
H90B H 0.6183 0.5199 0.8034 0.078 Uiso 1 1 calc R . .
H90C H 0.6514 0.4647 0.8339 0.078 Uiso 1 1 calc R . .
C100 C 0.8469(3) 0.59940(19) 0.97058(9) 0.0306(8) Uani 1 1 d . . .
C1SA C 0.14549(18) 0.47827(14) 0.94314(8) 0.0638(13) Uani 1 1 d GDU A 1
C2SA C 0.23795(19) 0.46352(14) 0.94174(8) 0.0567(12) Uani 1 1 d GDU A 1
H2SA H 0.2589 0.4152 0.9347 0.068 Uiso 1 1 calc R A 1
C3SA C 0.29974(17) 0.51947(19) 0.95069(10) 0.0691(14) Uani 1 1 d GDU A 1
H3SA H 0.3629 0.5094 0.9497 0.083 Uiso 1 1 calc R A 1
C4SA C 0.2691(2) 0.59015(17) 0.96103(12) 0.101(2) Uani 1 1 d GDU A 1
H4SA H 0.3113 0.6284 0.9671 0.122 Uiso 1 1 calc R A 1
C5SA C 0.1766(3) 0.60489(15) 0.96242(14) 0.118(3) Uani 1 1 d GDU A 1
H5SA H 0.1556 0.6532 0.9695 0.142 Uiso 1 1 calc R A 1
C6SA C 0.11481(19) 0.54895(17) 0.95348(12) 0.098(2) Uani 1 1 d GDU A 1
H6SA H 0.0516 0.5590 0.9544 0.117 Uiso 1 1 calc R A 1
C7SA C 0.0792(2) 0.41850(19) 0.93307(14) 0.105(3) Uani 1 1 d GDU A 1
H7S1 H 0.0174 0.4381 0.9355 0.158 Uiso 1 1 calc R A 1
H7S2 H 0.0870 0.3746 0.9483 0.158 Uiso 1 1 calc R A 1
H7S3 H 0.0897 0.4036 0.9088 0.158 Uiso 1 1 calc R A 1
C1SB C 0.6143(2) 0.2039(2) 0.65365(10) 0.0886(17) Uani 1 1 d GDU B 2
C2SB C 0.6763(3) 0.1903(3) 0.62706(11) 0.128(3) Uani 1 1 d GDU B 2
H2SB H 0.6716 0.1458 0.6134 0.153 Uiso 1 1 calc R B 2
C3SB C 0.7452(3) 0.2419(4) 0.62047(13) 0.154(4) Uani 1 1 d GDU B 2
H3SB H 0.7876 0.2326 0.6023 0.185 Uiso 1 1 calc R B 2
C4SB C 0.7521(3) 0.3071(3) 0.64046(15) 0.143(3) Uani 1 1 d GDU B 2
H4SB H 0.7991 0.3423 0.6360 0.172 Uiso 1 1 calc R B 2
C5SB C 0.6901(3) 0.3207(3) 0.66705(15) 0.137(3) Uani 1 1 d GDU B 2
H5SB H 0.6948 0.3652 0.6807 0.165 Uiso 1 1 calc R B 2
C6SB C 0.6212(3) 0.2691(2) 0.67364(12) 0.097(2) Uani 1 1 d GDU B 2
H6SB H 0.5788 0.2784 0.6918 0.116 Uiso 1 1 calc R B 2
C7SB C 0.5356(3) 0.1515(3) 0.65841(17) 0.129(3) Uani 1 1 d GDU B 2
H7S4 H 0.4985 0.1686 0.6781 0.193 Uiso 1 1 calc R B 2
H7S5 H 0.5580 0.1004 0.6631 0.193 Uiso 1 1 calc R B 2
H7S6 H 0.4988 0.1510 0.6371 0.193 Uiso 1 1 calc R B 2
C1SC C 1.05819(14) -0.05616(11) 0.79702(5) 0.0404(9) Uani 1 1 d GDU C 3
C2SC C 1.03814(16) -0.05446(13) 0.76158(5) 0.0458(10) Uani 1 1 d GDU C 3
H2SC H 1.0003 -0.0922 0.7517 0.055 Uiso 1 1 calc R C 3
C3SC C 1.07349(19) 0.00239(15) 0.74063(5) 0.0503(11) Uani 1 1 d GDU C 3
H3SC H 1.0598 0.0035 0.7164 0.060 Uiso 1 1 calc R C 3
C4SC C 1.12888(18) 0.05754(12) 0.75512(7) 0.0529(11) Uani 1 1 d GDU C 3
H4SC H 1.1530 0.0964 0.7408 0.063 Uiso 1 1 calc R C 3
C5SC C 1.14892(17) 0.05584(13) 0.79056(7) 0.0528(11) Uani 1 1 d GDU C 3
H5SC H 1.1868 0.0935 0.8005 0.063 Uiso 1 1 calc R C 3
C6SC C 1.11358(16) -0.00101(14) 0.81151(5) 0.0460(10) Uani 1 1 d GDU C 3
H6SC H 1.1273 -0.0022 0.8357 0.055 Uiso 1 1 calc R C 3
C7SC C 1.0223(2) -0.11898(15) 0.81973(7) 0.0556(12) Uani 1 1 d GDU C 3
H7S7 H 1.0428 -0.1114 0.8438 0.083 Uiso 1 1 calc R C 3
H7S8 H 1.0449 -0.1675 0.8111 0.083 Uiso 1 1 calc R C 3
H7S9 H 0.9559 -0.1188 0.8190 0.083 Uiso 1 1 calc R C 3
C1SD C 1.0657(3) 0.6460(3) 0.08361(12) 0.088(2) Uiso 0.764(6) 1 d PGDU D 4
C2SD C 0.9988(4) 0.6148(3) 0.10470(13) 0.084(2) Uiso 0.764(6) 1 d PGDU D 4
H2SD H 0.9637 0.6463 0.1195 0.101 Uiso 0.764(6) 1 calc PR D 4
C3SD C 0.9833(4) 0.5375(3) 0.10412(17) 0.109(3) Uiso 0.764(6) 1 d PGDU D 4
H3SD H 0.9375 0.5162 0.1185 0.131 Uiso 0.764(6) 1 calc PR D 4
C5SD C 1.0346(5) 0.4913(3) 0.0825(2) 0.130(4) Uiso 0.764(6) 1 d PGDU D 4
H5SD H 1.0240 0.4385 0.0821 0.156 Uiso 0.764(6) 1 calc PR D 4
C4SD C 1.1015(5) 0.5225(4) 0.0614(2) 0.155(4) Uiso 0.764(6) 1 d PGDU D 4
H4SD H 1.1366 0.4910 0.0466 0.186 Uiso 0.764(6) 1 calc PR D 4
C6SD C 1.1170(4) 0.5998(4) 0.06194(17) 0.148(4) Uiso 0.764(6) 1 d PGDU D 4
H6SD H 1.1627 0.6211 0.0475 0.178 Uiso 0.764(6) 1 calc PR D 4
C7SD C 1.0847(5) 0.7291(3) 0.0833(2) 0.121(4) Uiso 0.764(6) 1 d PGDU D 4
H7SX H 1.1339 0.7398 0.0669 0.181 Uiso 0.764(6) 1 calc PR D 4
H7SY H 1.1025 0.7454 0.1068 0.181 Uiso 0.764(6) 1 calc PR D 4
H7SZ H 1.0300 0.7564 0.0762 0.181 Uiso 0.764(6) 1 calc PR D 4
C1SE C 0.0655(2) 0.0847(3) 0.06937(10) 0.127(3) Uani 1 1 d GDU E 5
C2SE C 0.0277(3) 0.1336(4) 0.09370(10) 0.153(4) Uani 1 1 d GDU E 5
H2SE H 0.0173 0.1170 0.1169 0.183 Uiso 1 1 calc R E 5
C3SE C 0.0050(3) 0.2068(4) 0.08403(15) 0.161(4) Uani 1 1 d GDU E 5
H3SE H -0.0208 0.2402 0.1007 0.193 Uiso 1 1 calc R E 5
C4SE C 0.0202(3) 0.2311(3) 0.05003(17) 0.158(3) Uani 1 1 d GDU E 5
H4SE H 0.0047 0.2811 0.0434 0.189 Uiso 1 1 calc R E 5
C5SE C 0.0580(3) 0.1822(4) 0.02569(13) 0.137(3) Uani 1 1 d GDU E 5
H5SE H 0.0683 0.1987 0.0025 0.165 Uiso 1 1 calc R E 5
C6SE C 0.0806(3) 0.1090(4) 0.03536(9) 0.121(3) Uani 1 1 d GDU E 5
H6SE H 0.1064 0.0755 0.0187 0.145 Uiso 1 1 calc R E 5
C7SE C 0.0900(4) 0.0059(4) 0.08011(16) 0.156(3) Uani 1 1 d GDU E 5
H7SX H 0.1156 -0.0211 0.0601 0.234 Uiso 1 1 calc R E 5
H7SY H 0.0355 -0.0204 0.0883 0.234 Uiso 1 1 calc R E 5
H7SZ H 0.1348 0.0078 0.0990 0.234 Uiso 1 1 calc R E 5
C1SF C 0.0505(10) 0.4496(8) 0.0406(3) 0.095(7) Uiso 0.236(6) 1 d PGDU D 6
C2SF C 0.1022(11) 0.5148(10) 0.0373(4) 0.096(7) Uiso 0.236(6) 1 d PGDU D 6
H2SF H 0.1376 0.5228 0.0170 0.115 Uiso 0.236(6) 1 calc PR D 6
C3SF C 0.1022(12) 0.5682(8) 0.0639(5) 0.080(6) Uiso 0.236(6) 1 d PGDU D 6
H3SF H 0.1375 0.6127 0.0617 0.095 Uiso 0.236(6) 1 calc PR D 6
C4SF C 0.0504(11) 0.5564(8) 0.0937(4) 0.094(6) Uiso 0.236(6) 1 d PGDU D 6
H4SF H 0.0503 0.5929 0.1119 0.112 Uiso 0.236(6) 1 calc PR D 6
C5SF C -0.0013(10) 0.4912(9) 0.0970(3) 0.055(5) Uiso 0.236(6) 1 d PGDU D 6
H5SF H -0.0367 0.4832 0.1174 0.066 Uiso 0.236(6) 1 calc PR D 6
C6SF C -0.0013(10) 0.4378(7) 0.0704(4) 0.084(6) Uiso 0.236(6) 1 d PGDU D 6
H6SF H -0.0366 0.3933 0.0726 0.101 Uiso 0.236(6) 1 calc PR D 6
C7SF C 0.0434(17) 0.3868(11) 0.0144(5) 0.142(12) Uiso 0.236(6) 1 d PGDU D 6
H7SA H 0.0023 0.3479 0.0233 0.213 Uiso 0.236(6) 1 calc PR D 6
H7SB H 0.1035 0.3649 0.0104 0.213 Uiso 0.236(6) 1 calc PR D 6
H7SC H 0.0196 0.4068 -0.0077 0.213 Uiso 0.236(6) 1 calc PR D 6

loop_
_atom_site_aniso_label
_atom_site_aniso_U_11
_atom_site_aniso_U_22
_atom_site_aniso_U_33
_atom_site_aniso_U_23
_atom_site_aniso_U_13
_atom_site_aniso_U_12
Sc1 0.0280(3) 0.0188(3) 0.0207(3) -0.0005(2) 0.0002(3) -0.0018(3)
Sc2 0.0270(3) 0.0196(3) 0.0210(3) 0.0007(2) -0.0003(3) -0.0017(3)
N1 0.0308(15) 0.0187(14) 0.0243(13) 0.0019(11) -0.0002(12) 0.0009(12)
N2 0.0348(16) 0.0180(14) 0.0246(14) 0.0015(12) 0.0028(12) -0.0025(12)
N3 0.0253(14) 0.0241(15) 0.0259(14) -0.0011(12) 0.0011(12) -0.0017(12)
N4 0.0246(15) 0.0197(14) 0.0253(14) -0.0009(11) -0.0020(12) -0.0010(11)
O1 0.0386(14) 0.0213(12) 0.0233(11) -0.0017(9) 0.0019(10) -0.0028(10)
O2 0.0300(12) 0.0224(12) 0.0376(13) 0.0059(10) -0.0040(10) -0.0033(10)
O3 0.0312(13) 0.0248(12) 0.0227(12) 0.0021(10) 0.0008(10) -0.0020(10)
O4 0.0323(13) 0.0205(12) 0.0272(12) 0.0042(9) -0.0002(10) -0.0018(10)
O5 0.0340(13) 0.0265(13) 0.0202(12) 0.0000(10) -0.0013(10) 0.0025(10)
O6 0.0302(13) 0.0283(12) 0.0188(11) -0.0011(10) -0.0031(9) 0.0007(10)
C9 0.038(2) 0.0187(17) 0.0242(18) 0.0000(13) 0.0045(15) 0.0036(14)
C12 0.0254(17) 0.0207(17) 0.0385(19) 0.0008(15) -0.0021(15) 0.0016(14)
C13 0.0283(17) 0.0210(17) 0.0241(16) -0.0008(14) -0.0023(14) -0.0006(14)
C14 0.0312(18) 0.0186(16) 0.0299(17) 0.0035(14) -0.0001(15) -0.0025(14)
C15 0.0307(18) 0.0183(16) 0.0298(17) 0.0017(14) 0.0025(15) -0.0022(14)
C16 0.0258(17) 0.0220(17) 0.0276(17) 0.0028(14) -0.0001(14) 0.0019(14)
C17 0.039(2) 0.0194(17) 0.0270(17) -0.0001(14) 0.0003(16) -0.0006(15)
C18 0.0326(19) 0.0242(18) 0.0331(19) -0.0024(15) 0.0011(16) -0.0020(15)
C19 0.0249(16) 0.0222(16) 0.0312(17) -0.0015(14) -0.0004(15) -0.0017(14)
C20 0.0267(17) 0.0224(17) 0.0262(16) 0.0025(13) -0.0008(15) 0.0038(14)
C21 0.0263(18) 0.0235(18) 0.0341(18) 0.0040(15) -0.0008(15) 0.0029(14)
C22 0.0328(19) 0.0205(17) 0.0226(17) 0.0019(13) -0.0012(14) 0.0005(14)
C23 0.0220(17) 0.0250(18) 0.0256(17) 0.0013(14) 0.0005(13) 0.0045(14)
C24 0.0363(19) 0.0201(16) 0.0288(17) 0.0016(14) -0.0005(16) 0.0004(14)
C25 0.036(2) 0.0247(18) 0.0268(18) -0.0014(14) -0.0023(15) -0.0065(15)
C26 0.0229(18) 0.0262(18) 0.0351(19) 0.0029(15) -0.0011(15) 0.0009(14)
C27 0.0275(19) 0.042(2) 0.039(2) -0.0091(17) -0.0053(16) -0.0051(16)
C28 0.0281(18) 0.0247(17) 0.0242(17) -0.0014(14) -0.0025(14) -0.0017(15)
C29 0.052(2) 0.0186(17) 0.0296(19) 0.0020(14) -0.0030(17) -0.0038(16)
C30 0.033(2) 0.052(2) 0.034(2) -0.0066(18) -0.0067(16) -0.0109(18)
C31 0.053(2) 0.0246(18) 0.0314(19) 0.0090(15) -0.0062(18) -0.0016(18)
C32 0.0278(18) 0.0235(17) 0.0279(17) -0.0008(14) -0.0021(14) -0.0011(14)
C33 0.034(2) 0.037(2) 0.0322(19) 0.0063(16) 0.0037(16) -0.0045(17)
C34 0.052(3) 0.046(2) 0.034(2) 0.0113(18) -0.0172(19) -0.005(2)
C35 0.037(2) 0.0196(17) 0.0244(17) 0.0017(14) -0.0017(15) -0.0019(14)
C36 0.059(2) 0.0250(18) 0.0250(17) 0.0018(15) -0.0009(17) -0.0040(18)
C37 0.054(3) 0.0251(19) 0.038(2) 0.0089(16) 0.0032(19) -0.0043(18)
C38 0.0244(17) 0.0242(17) 0.0244(17) 0.0025(13) -0.0011(14) 0.0014(14)
C39 0.036(2) 0.0270(19) 0.035(2) -0.0005(16) 0.0028(16) -0.0031(16)
C40 0.0266(18) 0.0285(18) 0.0231(17) -0.0010(14) -0.0001(14) 0.0031(15)
C43 0.0315(19) 0.044(2) 0.0298(19) 0.0001(17) -0.0025(15) -0.0083(17)
C44 0.041(2) 0.0190(17) 0.0240(17) 0.0014(14) 0.0035(15) -0.0031(15)
C45 0.0274(18) 0.0206(17) 0.0321(18) -0.0045(14) 0.0039(15) 0.0004(14)
C46 0.049(2) 0.0281(19) 0.0236(17) 0.0009(14) 0.0027(17) -0.0057(17)
C47 0.0248(17) 0.0260(18) 0.0274(17) -0.0051(14) -0.0018(14) -0.0021(14)
C48 0.030(2) 0.0236(18) 0.056(2) -0.0019(17) -0.0047(18) -0.0018(15)
C49 0.058(3) 0.029(2) 0.040(2) -0.0011(17) -0.0087(19) -0.0070(19)
C50 0.0297(19) 0.0243(18) 0.0350(19) -0.0058(15) 0.0050(16) -0.0038(15)
C51 0.066(3) 0.0257(18) 0.0276(18) -0.0024(15) 0.0036(19) -0.004(2)
C52 0.042(2) 0.032(2) 0.039(2) -0.0055(16) -0.0051(17) -0.0067(17)
C53 0.0252(17) 0.0229(17) 0.0299(18) 0.0030(14) -0.0022(15) 0.0000(14)
C54 0.0277(18) 0.0229(17) 0.0272(17) 0.0000(13) 0.0014(14) -0.0007(14)
C55 0.046(2) 0.0252(18) 0.0209(17) 0.0020(14) 0.0046(15) 0.0016(16)
C56 0.038(2) 0.046(2) 0.0292(19) 0.0055(17) -0.0022(17) -0.0071(18)
C57 0.052(2) 0.0249(18) 0.0334(19) -0.0034(15) 0.0088(18) -0.0063(17)
C58 0.0296(18) 0.0299(19) 0.0238(17) 0.0027(14) 0.0018(14) 0.0014(15)
C59 0.079(3) 0.036(2) 0.032(2) -0.0055(18) -0.006(2) -0.013(2)
C60 0.071(3) 0.031(2) 0.033(2) 0.0043(16) -0.011(2) 0.005(2)
C61 0.047(2) 0.037(2) 0.049(2) -0.0009(19) 0.022(2) 0.0107(19)
C62 0.088(3) 0.0256(19) 0.030(2) 0.0033(17) -0.002(2) -0.014(2)
C63 0.035(2) 0.027(2) 0.049(2) 0.0108(17) -0.0105(18) -0.0036(16)
C64 0.0344(19) 0.0232(17) 0.0247(17) -0.0004(14) 0.0005(15) 0.0032(15)
C65 0.044(2) 0.039(2) 0.035(2) -0.0005(17) -0.0005(18) -0.0142(19)
C66 0.045(2) 0.0270(19) 0.0250(17) 0.0051(15) -0.0004(17) 0.0044(17)
C67 0.042(2) 0.0278(19) 0.0286(18) 0.0038(15) -0.0074(16) -0.0017(16)
C68 0.0284(19) 0.0225(18) 0.045(2) -0.0012(15) 0.0025(16) -0.0037(15)
C69 0.065(3) 0.0271(19) 0.0279(18) 0.0073(15) -0.0010(18) -0.0020(19)
C70 0.049(2) 0.036(2) 0.0299(19) 0.0006(16) -0.0119(17) -0.0091(18)
C71 0.076(3) 0.037(2) 0.049(3) -0.011(2) 0.009(2) 0.007(2)
C72 0.036(2) 0.034(2) 0.051(2) 0.0135(18) -0.0120(18) -0.0069(17)
C73 0.038(2) 0.063(3) 0.068(3) 0.039(3) -0.012(2) -0.011(2)
C74 0.055(2) 0.0202(17) 0.0262(18) 0.0015(15) -0.0032(17) -0.0070(16)
C75 0.077(3) 0.037(2) 0.039(2) 0.0158(18) 0.003(2) -0.004(2)
C76 0.035(2) 0.043(2) 0.035(2) 0.0043(17) -0.0069(17) -0.0004(17)
C77 0.060(3) 0.039(2) 0.055(3) 0.019(2) 0.005(2) -0.010(2)
C78 0.092(4) 0.032(2) 0.030(2) -0.0089(17) 0.013(2) -0.005(2)
C81 0.060(3) 0.033(2) 0.036(2) 0.0024(17) 0.008(2) -0.0130(19)
C84 0.044(2) 0.0207(17) 0.0263(18) 0.0030(14) -0.0050(16) -0.0019(16)
C86 0.066(3) 0.028(2) 0.049(2) 0.0116(18) 0.000(2) -0.003(2)
C89 0.045(2) 0.0260(18) 0.0290(18) 0.0041(15) 0.0058(17) -0.0011(17)
C90 0.063(3) 0.020(2) 0.073(3) 0.0028(19) -0.036(3) -0.0022(19)
C100 0.043(2) 0.0226(17) 0.0260(18) -0.0021(14) 0.0000(16) -0.0005(16)
C1SA 0.079(3) 0.045(3) 0.067(3) -0.014(2) -0.018(3) 0.005(2)
C2SA 0.077(3) 0.056(3) 0.036(2) 0.002(2) -0.010(2) 0.012(2)
C3SA 0.073(4) 0.064(3) 0.070(3) 0.001(3) -0.001(3) 0.000(3)
C4SA 0.084(4) 0.071(4) 0.150(7) -0.031(4) -0.011(5) -0.012(3)
C5SA 0.083(4) 0.064(4) 0.207(8) -0.060(5) -0.003(5) -0.006(3)
C6SA 0.075(4) 0.065(4) 0.153(6) -0.048(4) -0.026(4) 0.010(3)
C7SA 0.094(5) 0.056(4) 0.166(7) -0.034(4) -0.049(5) 0.005(3)
C1SB 0.085(4) 0.092(4) 0.089(4) 0.015(3) -0.001(3) 0.008(3)
C2SB 0.135(7) 0.157(7) 0.091(5) 0.002(5) 0.018(5) -0.007(5)
C3SB 0.124(7) 0.247(12) 0.092(6) 0.010(6) 0.004(5) -0.055(7)
C4SB 0.088(5) 0.219(10) 0.123(7) 0.028(6) 0.003(5) -0.043(6)
C5SB 0.074(5) 0.141(7) 0.198(9) 0.009(6) 0.032(5) -0.020(5)
C6SB 0.059(3) 0.093(5) 0.139(6) 0.003(4) 0.007(4) 0.006(3)
C7SB 0.119(6) 0.101(5) 0.167(8) 0.000(5) 0.025(6) 0.018(4)
C1SC 0.035(2) 0.042(2) 0.044(2) -0.0084(18) 0.0024(18) -0.0009(18)
C2SC 0.040(2) 0.050(3) 0.047(2) -0.012(2) -0.0043(19) 0.0003(19)
C3SC 0.058(3) 0.052(3) 0.041(2) -0.0012(19) 0.004(2) 0.022(2)
C4SC 0.053(3) 0.034(2) 0.072(3) -0.002(2) 0.022(2) 0.013(2)
C5SC 0.039(2) 0.046(2) 0.073(3) -0.018(2) 0.014(2) -0.004(2)
C6SC 0.037(2) 0.053(3) 0.048(2) -0.021(2) 0.0079(19) -0.0027(19)
C7SC 0.059(3) 0.062(3) 0.046(2) -0.002(2) 0.009(2) -0.008(2)
C1SE 0.059(4) 0.250(9) 0.072(4) -0.032(5) 0.001(3) -0.041(5)
C2SE 0.072(5) 0.303(11) 0.083(5) -0.058(6) -0.005(4) 0.010(7)
C3SE 0.093(6) 0.276(10) 0.114(5) -0.082(7) -0.056(5) -0.007(7)
C4SE 0.061(5) 0.254(10) 0.159(7) -0.053(7) -0.042(5) 0.001(6)
C5SE 0.051(4) 0.230(10) 0.131(6) -0.034(6) -0.022(4) -0.011(5)
C6SE 0.057(4) 0.234(8) 0.071(4) -0.040(5) -0.001(3) -0.017(5)
C7SE 0.094(6) 0.284(10) 0.090(5) -0.011(6) 0.008(5) 0.001(8)

loop_
_atom_type_symbol
_atom_type_description
_atom_type_scat_dispersion_real
_atom_type_scat_dispersion_imag
_atom_type_scat_source
C C 0.0033 0.0016 'International Tables Vol C Tables 4.2.6.8 and 6.1.1.4'
H H 0.0000 0.0000 'International Tables Vol C Tables 4.2.6.8 and 6.1.1.4'
N N 0.0061 0.0033 'International Tables Vol C Tables 4.2.6.8 and 6.1.1.4'
O O 0.0106 0.0060 'International Tables Vol C Tables 4.2.6.8 and 6.1.1.4'
Sc Sc 0.2519 0.3716 'International Tables Vol C Tables 4.2.6.8 and 6.1.1.4'

loop_
_geom_angle_atom_site_label_1
_geom_angle_atom_site_label_2
_geom_angle_atom_site_label_3
_geom_angle
_geom_angle_site_symmetry_1
_geom_angle_site_symmetry_3
_geom_angle_publ_flag
O1 Sc1 O2 98.13(10) . . ?
O1 Sc1 O5 104.17(9) . . ?
O2 Sc1 O5 88.42(10) . . ?
O1 Sc1 O6 106.37(10) . . ?
O2 Sc1 O6 151.22(10) . . ?
O5 Sc1 O6 71.31(9) . . ?
O1 Sc1 N1 145.15(10) . . ?
O2 Sc1 N1 77.76(10) . . ?
O5 Sc1 N1 110.22(10) . . ?
O6 Sc1 N1 90.04(10) . . ?
O1 Sc1 N2 80.69(9) . . ?
O2 Sc1 N2 114.79(10) . . ?
O5 Sc1 N2 155.67(10) . . ?
O6 Sc1 N2 84.41(9) . . ?
N1 Sc1 N2 70.35(9) . . ?
O1 Sc1 Sc2 118.42(7) . . ?
O2 Sc1 Sc2 117.22(7) . . ?
O5 Sc1 Sc2 36.80(6) . . ?
O6 Sc1 Sc2 36.68(6) . . ?
N1 Sc1 Sc2 93.21(7) . . ?
N2 Sc1 Sc2 119.84(7) . . ?
O3 Sc2 O4 96.21(9) . . ?
O3 Sc2 O6 113.99(9) . . ?
O4 Sc2 O6 87.93(9) . . ?
O3 Sc2 O5 103.30(9) . . ?
O4 Sc2 O5 155.99(9) . . ?
O6 Sc2 O5 71.50(9) . . ?
O3 Sc2 N3 146.90(10) . . ?
O4 Sc2 N3 79.30(10) . . ?
O6 Sc2 N3 98.71(10) . . ?
O5 Sc2 N3 91.42(10) . . ?
O3 Sc2 N4 80.76(9) . . ?
O4 Sc2 N4 111.06(9) . . ?
O6 Sc2 N4 155.20(10) . . ?
O5 Sc2 N4 86.06(9) . . ?
N3 Sc2 N4 70.73(9) . . ?
O3 Sc2 Sc1 122.47(7) . . ?
O4 Sc2 Sc1 119.96(7) . . ?
O6 Sc2 Sc1 37.01(6) . . ?
O5 Sc2 Sc1 36.67(6) . . ?
N3 Sc2 Sc1 86.72(7) . . ?
N4 Sc2 Sc1 118.46(7) . . ?
C14 N1 C22 120.1(3) . . ?
C14 N1 Sc1 128.9(2) . . ?
C22 N1 Sc1 110.4(2) . . ?
C55 N2 C44 116.7(3) . . ?
C55 N2 Sc1 125.3(2) . . ?
C44 N2 Sc1 117.47(19) . . ?
C18 N3 C32 121.1(3) . . ?
C18 N3 Sc2 128.0(2) . . ?
C32 N3 Sc2 110.7(2) . . ?
C13 N4 C47 117.4(3) . . ?
C13 N4 Sc2 125.3(2) . . ?
C47 N4 Sc2 116.41(19) . . ?
C28 O1 Sc1 141.7(2) . . ?
C19 O2 Sc1 140.0(2) . . ?
C20 O3 Sc2 141.6(2) . . ?
C9 O4 Sc2 135.1(2) . . ?
Sc1 O5 Sc2 106.53(10) . . ?
Sc1 O5 H5O 123(3) . . ?
Sc2 O5 H5O 126(3) . . ?
Sc2 O6 Sc1 106.32(10) . . ?
Sc2 O6 H6O 129(3) . . ?
Sc1 O6 H6O 125(3) . . ?
O4 C9 C24 121.3(3) . . ?
O4 C9 C64 120.9(3) . . ?
C24 C9 C64 117.7(3) . . ?
C68 C12 C45 111.5(3) . . ?
C68 C12 C48 108.5(3) . . ?
C45 C12 C48 110.4(3) . . ?
C68 C12 C52 108.6(3) . . ?
C45 C12 C52 109.0(3) . . ?
C48 C12 C52 108.8(3) . . ?
N4 C13 C38 127.2(3) . . ?
N4 C13 H13A 116.4 . . ?
C38 C13 H13A 116.4 . . ?
N1 C14 C54 126.1(3) . . ?
N1 C14 H14A 117.0 . . ?
C54 C14 H14A 117.0 . . ?
C45 C15 C54 122.3(3) . . ?
C45 C15 H15A 118.9 . . ?
C54 C15 H15A 118.9 . . ?
C53 C16 C20 118.1(3) . . ?
C53 C16 C25 122.5(3) . . ?
C20 C16 C25 119.5(3) . . ?
C46 C17 C28 120.1(3) . . ?
C46 C17 C55 116.3(3) . . ?
C28 C17 C55 123.6(3) . . ?
N3 C18 C24 125.2(3) . . ?
N3 C18 H18A 117.4 . . ?
C24 C18 H18A 117.4 . . ?
O2 C19 C54 121.2(3) . . ?
O2 C19 C21 120.9(3) . . ?
C54 C19 C21 118.0(3) . . ?
O3 C20 C16 121.5(3) . . ?
O3 C20 C38 119.5(3) . . ?
C16 C20 C38 119.0(3) . . ?
C26 C21 C19 118.4(3) . . ?
C26 C21 C63 121.7(3) . . ?
C19 C21 C63 119.9(3) . . ?
N1 C22 C84 118.4(3) . . ?
N1 C22 C44 106.0(3) . . ?
C84 C22 C44 110.1(3) . . ?
N1 C22 H22A 107.3 . . ?
C84 C22 H22A 107.3 . . ?
C44 C22 H22A 107.3 . . ?
C40 C23 C53 116.3(3) . . ?
C40 C23 C58 120.1(3) . . ?
C53 C23 C58 123.5(3) . . ?
C39 C24 C9 120.8(3) . . ?
C39 C24 C18 116.8(3) . . ?
C9 C24 C18 122.2(3) . . ?
C57 C25 C65 106.9(3) . . ?
C57 C25 C16 110.7(3) . . ?
C65 C25 C16 112.5(3) . . ?
C57 C25 C70 110.1(3) . . ?
C65 C25 C70 106.8(3) . . ?
C16 C25 C70 109.7(3) . . ?
C21 C26 C45 124.9(3) . . ?
C21 C26 H26A 117.6 . . ?
C45 C26 H26A 117.6 . . ?
C50 C27 C30 111.6(3) . . ?
C50 C27 H27A 109.3 . . ?
C30 C27 H27A 109.3 . . ?
C50 C27 H27B 109.3 . . ?
C30 C27 H27B 109.3 . . ?
H27A C27 H27B 108.0 . . ?
O1 C28 C17 120.0(3) . . ?
O1 C28 C35 121.5(3) . . ?
C17 C28 C35 118.5(3) . . ?
C35 C29 C100 124.5(3) . . ?
C35 C29 H29A 117.8 . . ?
C100 C29 H29A 117.8 . . ?
C27 C30 C43 111.4(3) . . ?
C27 C30 H30A 109.4 . . ?
C43 C30 H30A 109.4 . . ?
C27 C30 H30B 109.4 . . ?
C43 C30 H30B 109.4 . . ?
H30A C30 H30B 108.0 . . ?
C69 C31 C84 111.3(3) . . ?
C69 C31 H31A 109.4 . . ?
C84 C31 H31A 109.4 . . ?
C69 C31 H31B 109.4 . . ?
C84 C31 H31B 109.4 . . ?
H31A C31 H31B 108.0 . . ?
N3 C32 C50 118.9(3) . . ?
N3 C32 C47 105.8(3) . . ?
C50 C32 C47 110.8(3) . . ?
N3 C32 H32A 106.9 . . ?
C50 C32 H32A 106.9 . . ?
C47 C32 H32A 106.9 . . ?
C58 C33 H33A 109.5 . . ?
C58 C33 H33B 109.5 . . ?
H33A C33 H33B 109.5 . . ?
C58 C33 H33C 109.5 . . ?
H33A C33 H33C 109.5 . . ?
H33B C33 H33C 109.5 . . ?
C67 C34 H34A 109.5 . . ?
C67 C34 H34B 109.5 . . ?
H34A C34 H34B 109.5 . . ?
C67 C34 H34C 109.5 . . ?
H34A C34 H34C 109.5 . . ?
H34B C34 H34C 109.5 . . ?
C29 C35 C28 117.9(3) . . ?
C29 C35 C74 121.5(3) . . ?
C28 C35 C74 120.6(3) . . ?
C44 C36 C69 110.2(3) . . ?
C44 C36 H36A 109.6 . . ?
C69 C36 H36A 109.6 . . ?
C44 C36 H36B 109.6 . . ?
C69 C36 H36B 109.6 . . ?
H36A C36 H36B 108.1 . . ?
C86 C37 C89 109.6(3) . . ?
C86 C37 C75 109.7(3) . . ?
C89 C37 C75 110.5(3) . . ?
C86 C37 C77 108.1(3) . . ?
C89 C37 C77 110.6(3) . . ?
C75 C37 C77 108.3(4) . . ?
C40 C38 C20 119.5(3) . . ?
C40 C38 C13 116.5(3) . . ?
C20 C38 C13 123.9(3) . . ?
C89 C39 C24 122.0(3) . . ?
C89 C39 H39A 119.0 . . ?
C24 C39 H39A 119.0 . . ?
C23 C40 C38 122.8(3) . . ?
C23 C40 H40A 118.6 . . ?
C38 C40 H40A 118.6 . . ?
C47 C43 C30 110.1(3) . . ?
C47 C43 H43A 109.6 . . ?
C30 C43 H43A 109.6 . . ?
C47 C43 H43B 109.6 . . ?
C30 C43 H43B 109.6 . . ?
H43A C43 H43B 108.1 . . ?
N2 C44 C36 114.5(3) . . ?
N2 C44 C22 109.5(3) . . ?
C36 C44 C22 109.3(3) . . ?
N2 C44 H44A 107.8 . . ?
C36 C44 H44A 107.8 . . ?
C22 C44 H44A 107.8 . . ?
C15 C45 C26 115.5(3) . . ?
C15 C45 C12 125.0(3) . . ?
C26 C45 C12 119.5(3) . . ?
C100 C46 C17 122.7(3) . . ?
C100 C46 H46A 118.6 . . ?
C17 C46 H46A 118.6 . . ?
N4 C47 C43 113.6(3) . . ?
N4 C47 C32 109.2(3) . . ?
C43 C47 C32 108.7(3) . . ?
N4 C47 H47A 108.4 . . ?
C43 C47 H47A 108.4 . . ?
C32 C47 H47A 108.4 . . ?
C12 C48 H48A 109.5 . . ?
C12 C48 H48B 109.5 . . ?
H48A C48 H48B 109.5 . . ?
C12 C48 H48C 109.5 . . ?
H48A C48 H48C 109.5 . . ?
H48B C48 H48C 109.5 . . ?
C67 C49 H49A 109.5 . . ?
C67 C49 H49B 109.5 . . ?
H49A C49 H49B 109.5 . . ?
C67 C49 H49C 109.5 . . ?
H49A C49 H49C 109.5 . . ?
H49B C49 H49C 109.5 . . ?
C32 C50 C27 108.7(3) . . ?
C32 C50 H50A 109.9 . . ?
C27 C50 H50A 109.9 . . ?
C32 C50 H50B 109.9 . . ?
C27 C50 H50B 109.9 . . ?
H50A C50 H50B 108.3 . . ?
C59 C51 C78 108.0(3) . . ?
C59 C51 C100 110.1(3) . . ?
C78 C51 C100 111.4(3) . . ?
C59 C51 C71 109.2(3) . . ?
C78 C51 C71 108.7(4) . . ?
C100 C51 C71 109.3(3) . . ?
C12 C52 H52A 109.5 . . ?
C12 C52 H52B 109.5 . . ?
H52A C52 H52B 109.5 . . ?
C12 C52 H52C 109.5 . . ?
H52A C52 H52C 109.5 . . ?
H52B C52 H52C 109.5 . . ?
C16 C53 C23 124.2(3) . . ?
C16 C53 H53A 117.9 . . ?
C23 C53 H53A 117.9 . . ?
C15 C54 C19 121.0(3) . . ?
C15 C54 C14 117.4(3) . . ?
C19 C54 C14 121.6(3) . . ?
N2 C55 C17 128.4(3) . . ?
N2 C55 H55A 115.8 . . ?
C17 C55 H55A 115.8 . . ?
C58 C56 H56A 109.5 . . ?
C58 C56 H56B 109.5 . . ?
H56A C56 H56B 109.5 . . ?
C58 C56 H56C 109.5 . . ?
H56A C56 H56C 109.5 . . ?
H56B C56 H56C 109.5 . . ?
C25 C57 H57A 109.5 . . ?
C25 C57 H57B 109.5 . . ?
H57A C57 H57B 109.5 . . ?
C25 C57 H57C 109.5 . . ?
H57A C57 H57C 109.5 . . ?
H57B C57 H57C 109.5 . . ?
C33 C58 C23 112.8(3) . . ?
C33 C58 C56 107.8(3) . . ?
C23 C58 C56 110.7(3) . . ?
C33 C58 C61 108.2(3) . . ?
C23 C58 C61 108.3(3) . . ?
C56 C58 C61 109.0(3) . . ?
C51 C59 H59A 109.5 . . ?
C51 C59 H59B 109.5 . . ?
H59A C59 H59B 109.5 . . ?
C51 C59 H59C 109.5 . . ?
H59A C59 H59C 109.5 . . ?
H59B C59 H59C 109.5 . . ?
C74 C60 H60A 109.5 . . ?
C74 C60 H60B 109.5 . . ?
H60A C60 H60B 109.5 . . ?
C74 C60 H60C 109.5 . . ?
H60A C60 H60C 109.5 . . ?
H60B C60 H60C 109.5 . . ?
C58 C61 H61A 109.5 . . ?
C58 C61 H61B 109.5 . . ?
H61A C61 H61B 109.5 . . ?
C58 C61 H61C 109.5 . . ?
H61A C61 H61C 109.5 . . ?
H61B C61 H61C 109.5 . . ?
C74 C62 H62A 109.5 . . ?
C74 C62 H62B 109.5 . . ?
H62A C62 H62B 109.5 . . ?
C74 C62 H62C 109.5 . . ?
H62A C62 H62C 109.5 . . ?
H62B C62 H62C 109.5 . . ?
C73 C63 C21 109.8(3) . . ?
C73 C63 C90 109.5(4) . . ?
C21 C63 C90 111.0(3) . . ?
C73 C63 C72 107.1(3) . . ?
C21 C63 C72 111.1(3) . . ?
C90 C63 C72 108.3(3) . . ?
C66 C64 C9 118.5(3) . . ?
C66 C64 C67 122.2(3) . . ?
C9 C64 C67 119.2(3) . . ?
C25 C65 H65A 109.5 . . ?
C25 C65 H65B 109.5 . . ?
H65A C65 H65B 109.5 . . ?
C25 C65 H65C 109.5 . . ?
H65A C65 H65C 109.5 . . ?
H65B C65 H65C 109.5 . . ?
C64 C66 C89 124.8(3) . . ?
C64 C66 H66A 117.6 . . ?
C89 C66 H66A 117.6 . . ?
C34 C67 C76 107.4(3) . . ?
C34 C67 C64 111.4(3) . . ?
C76 C67 C64 109.8(3) . . ?
C34 C67 C49 107.5(3) . . ?
C76 C67 C49 109.9(3) . . ?
C64 C67 C49 110.8(3) . . ?
C12 C68 H68A 109.5 . . ?
C12 C68 H68B 109.5 . . ?
H68A C68 H68B 109.5 . . ?
C12 C68 H68C 109.5 . . ?
H68A C68 H68C 109.5 . . ?
H68B C68 H68C 109.5 . . ?
C31 C69 C36 111.9(3) . . ?
C31 C69 H69A 109.2 . . ?
C36 C69 H69A 109.2 . . ?
C31 C69 H69B 109.2 . . ?
C36 C69 H69B 109.2 . . ?
H69A C69 H69B 107.9 . . ?
C25 C70 H70A 109.5 . . ?
C25 C70 H70B 109.5 . . ?
H70A C70 H70B 109.5 . . ?
C25 C70 H70C 109.5 . . ?
H70A C70 H70C 109.5 . . ?
H70B C70 H70C 109.5 . . ?
C51 C71 H71A 109.5 . . ?
C51 C71 H71B 109.5 . . ?
H71A C71 H71B 109.5 . . ?
C51 C71 H71C 109.5 . . ?
H71A C71 H71C 109.5 . . ?
H71B C71 H71C 109.5 . . ?
C63 C72 H72A 109.5 . . ?
C63 C72 H72B 109.5 . . ?
H72A C72 H72B 109.5 . . ?
C63 C72 H72C 109.5 . . ?
H72A C72 H72C 109.5 . . ?
H72B C72 H72C 109.5 . . ?
C63 C73 H73A 109.5 . . ?
C63 C73 H73B 109.5 . . ?
H73A C73 H73B 109.5 . . ?
C63 C73 H73C 109.5 . . ?
H73A C73 H73C 109.5 . . ?
H73B C73 H73C 109.5 . . ?
C81 C74 C60 110.4(3) . . ?
C81 C74 C35 109.9(3) . . ?
C60 C74 C35 110.4(3) . . ?
C81 C74 C62 106.9(3) . . ?
C60 C74 C62 107.5(3) . . ?
C35 C74 C62 111.7(3) . . ?
C37 C75 H75A 109.5 . . ?
C37 C75 H75B 109.5 . . ?
H75A C75 H75B 109.5 . . ?
C37 C75 H75C 109.5 . . ?
H75A C75 H75C 109.5 . . ?
H75B C75 H75C 109.5 . . ?
C67 C76 H76A 109.5 . . ?
C67 C76 H76B 109.5 . . ?
H76A C76 H76B 109.5 . . ?
C67 C76 H76C 109.5 . . ?
H76A C76 H76C 109.5 . . ?
H76B C76 H76C 109.5 . . ?
C37 C77 H77A 109.5 . . ?
C37 C77 H77B 109.5 . . ?
H77A C77 H77B 109.5 . . ?
C37 C77 H77C 109.5 . . ?
H77A C77 H77C 109.5 . . ?
H77B C77 H77C 109.5 . . ?
C51 C78 H78A 109.5 . . ?
C51 C78 H78B 109.5 . . ?
H78A C78 H78B 109.5 . . ?
C51 C78 H78C 109.5 . . ?
H78A C78 H78C 109.5 . . ?
H78B C78 H78C 109.5 . . ?
C74 C81 H81A 109.5 . . ?
C74 C81 H81B 109.5 . . ?
H81A C81 H81B 109.5 . . ?
C74 C81 H81C 109.5 . . ?
H81A C81 H81C 109.5 . . ?
H81B C81 H81C 109.5 . . ?
C22 C84 C31 108.9(3) . . ?
C22 C84 H84A 109.9 . . ?
C31 C84 H84A 109.9 . . ?
C22 C84 H84B 109.9 . . ?
C31 C84 H84B 109.9 . . ?
H84A C84 H84B 108.3 . . ?
C37 C86 H86A 109.5 . . ?
C37 C86 H86B 109.5 . . ?
H86A C86 H86B 109.5 . . ?
C37 C86 H86C 109.5 . . ?
H86A C86 H86C 109.5 . . ?
H86B C86 H86C 109.5 . . ?
C39 C89 C66 116.2(3) . . ?
C39 C89 C37 123.4(4) . . ?
C66 C89 C37 120.3(3) . . ?
C63 C90 H90A 109.5 . . ?
C63 C90 H90B 109.5 . . ?
H90A C90 H90B 109.5 . . ?
C63 C90 H90C 109.5 . . ?
H90A C90 H90C 109.5 . . ?
H90B C90 H90C 109.5 . . ?
C46 C100 C29 116.2(3) . . ?
C46 C100 C51 124.2(3) . . ?
C29 C100 C51 119.6(3) . . ?
C2SA C1SA C6SA 120.0 . . ?
C2SA C1SA C7SA 120.0 . . ?
C6SA C1SA C7SA 120.0 . . ?
C1SA C2SA C3SA 120.0 . . ?
C1SA C2SA H2SA 120.0 . . ?
C3SA C2SA H2SA 120.0 . . ?
C2SA C3SA C4SA 120.0 . . ?
C2SA C3SA H3SA 120.0 . . ?
C4SA C3SA H3SA 120.0 . . ?
C3SA C4SA C5SA 120.0 . . ?
C3SA C4SA H4SA 120.0 . . ?
C5SA C4SA H4SA 120.0 . . ?
C6SA C5SA C4SA 120.0 . . ?
C6SA C5SA H5SA 120.0 . . ?
C4SA C5SA H5SA 120.0 . . ?
C5SA C6SA C1SA 120.0 . . ?
C5SA C6SA H6SA 120.0 . . ?
C1SA C6SA H6SA 120.0 . . ?
C1SA C7SA H7S1 109.5 . . ?
C1SA C7SA H7S2 109.5 . . ?
H7S1 C7SA H7S2 109.5 . . ?
C1SA C7SA H7S3 109.5 . . ?
H7S1 C7SA H7S3 109.5 . . ?
H7S2 C7SA H7S3 109.5 . . ?
C2SB C1SB C6SB 120.0 . . ?
C2SB C1SB C7SB 119.4 . . ?
C6SB C1SB C7SB 120.3 . . ?
C3SB C2SB C1SB 120.0 . . ?
C3SB C2SB H2SB 120.0 . . ?
C1SB C2SB H2SB 120.0 . . ?
C2SB C3SB C4SB 120.0 . . ?
C2SB C3SB H3SB 120.0 . . ?
C4SB C3SB H3SB 120.0 . . ?
C3SB C4SB C5SB 120.0 . . ?
C3SB C4SB H4SB 120.0 . . ?
C5SB C4SB H4SB 120.0 . . ?
C6SB C5SB C4SB 120.0 . . ?
C6SB C5SB H5SB 120.0 . . ?
C4SB C5SB H5SB 120.0 . . ?
C5SB C6SB C1SB 120.0 . . ?
C5SB C6SB H6SB 120.0 . . ?
C1SB C6SB H6SB 120.0 . . ?
C1SB C7SB H7S4 109.5 . . ?
C1SB C7SB H7S5 109.5 . . ?
H7S4 C7SB H7S5 109.5 . . ?
C1SB C7SB H7S6 109.5 . . ?
H7S4 C7SB H7S6 109.5 . . ?
H7S5 C7SB H7S6 109.5 . . ?
C2SC C1SC C6SC 120.0 . . ?
C2SC C1SC C7SC 120.3 . . ?
C6SC C1SC C7SC 119.7 . . ?
C1SC C2SC C3SC 120.0 . . ?
C1SC C2SC H2SC 120.0 . . ?
C3SC C2SC H2SC 120.0 . . ?
C4SC C3SC C2SC 120.0 . . ?
C4SC C3SC H3SC 120.0 . . ?
C2SC C3SC H3SC 120.0 . . ?
C3SC C4SC C5SC 120.0 . . ?
C3SC C4SC H4SC 120.0 . . ?
C5SC C4SC H4SC 120.0 . . ?
C6SC C5SC C4SC 120.0 . . ?
C6SC C5SC H5SC 120.0 . . ?
C4SC C5SC H5SC 120.0 . . ?
C5SC C6SC C1SC 120.0 . . ?
C5SC C6SC H6SC 120.0 . . ?
C1SC C6SC H6SC 120.0 . . ?
C1SC C7SC H7S7 109.5 . . ?
C1SC C7SC H7S8 109.5 . . ?
H7S7 C7SC H7S8 109.5 . . ?
C1SC C7SC H7S9 109.5 . . ?
H7S7 C7SC H7S9 109.5 . . ?
H7S8 C7SC H7S9 109.5 . . ?
C2SD C1SD C6SD 120.0 . . ?
C2SD C1SD C7SD 121.8 . . ?
C6SD C1SD C7SD 118.2 . . ?
C1SD C2SD C3SD 120.0 . . ?
C1SD C2SD H2SD 120.0 . . ?
C3SD C2SD H2SD 120.0 . . ?
C5SD C3SD C2SD 120.0 . . ?
C5SD C3SD H3SD 120.0 . . ?
C2SD C3SD H3SD 120.0 . . ?
C3SD C5SD C4SD 120.0 . . ?
C3SD C5SD H5SD 120.0 . . ?
C4SD C5SD H5SD 120.0 . . ?
C5SD C4SD C6SD 120.0 . . ?
C5SD C4SD H4SD 120.0 . . ?
C6SD C4SD H4SD 120.0 . . ?
C4SD C6SD C1SD 120.0 . . ?
C4SD C6SD H6SD 120.0 . . ?
C1SD C6SD H6SD 120.0 . . ?
C1SD C7SD H7SX 109.5 . . ?
C1SD C7SD H7SY 109.5 . . ?
H7SX C7SD H7SY 109.5 . . ?
C1SD C7SD H7SZ 109.5 . . ?
H7SX C7SD H7SZ 109.5 . . ?
H7SY C7SD H7SZ 109.5 . . ?
C2SE C1SE C6SE 120.0 . . ?
C2SE C1SE C7SE 119.6 . . ?
C6SE C1SE C7SE 120.4 . . ?
C3SE C2SE C1SE 120.0 . . ?
C3SE C2SE H2SE 120.0 . . ?
C1SE C2SE H2SE 120.0 . . ?
C4SE C3SE C2SE 120.0 . . ?
C4SE C3SE H3SE 120.0 . . ?
C2SE C3SE H3SE 120.0 . . ?
C3SE C4SE C5SE 120.0 . . ?
C3SE C4SE H4SE 120.0 . . ?
C5SE C4SE H4SE 120.0 . . ?
C6SE C5SE C4SE 120.0 . . ?
C6SE C5SE H5SE 120.0 . . ?
C4SE C5SE H5SE 120.0 . . ?
C5SE C6SE C1SE 120.0 . . ?
C5SE C6SE H6SE 120.0 . . ?
C1SE C6SE H6SE 120.0 . . ?
C1SE C7SE H7SX 109.5 . . ?
C1SE C7SE H7SY 109.5 . . ?
H7SX C7SE H7SY 109.5 . . ?
C1SE C7SE H7SZ 109.5 . . ?
H7SX C7SE H7SZ 109.5 . . ?
H7SY C7SE H7SZ 109.5 . . ?
C2SF C1SF C6SF 120.0 . . ?
C2SF C1SF C7SF 126.4 . . ?
C6SF C1SF C7SF 113.6 . . ?
C1SF C2SF C3SF 120.0 . . ?
C1SF C2SF H2SF 120.0 . . ?
C3SF C2SF H2SF 120.0 . . ?
C4SF C3SF C2SF 120.0 . . ?
C4SF C3SF H3SF 120.0 . . ?
C2SF C3SF H3SF 120.0 . . ?
C5SF C4SF C3SF 120.0 . . ?
C5SF C4SF H4SF 120.0 . . ?
C3SF C4SF H4SF 120.0 . . ?
C4SF C5SF C6SF 120.0 . . ?
C4SF C5SF H5SF 120.0 . . ?
C6SF C5SF H5SF 120.0 . . ?
C5SF C6SF C1SF 120.0 . . ?
C5SF C6SF H6SF 120.0 . . ?
C1SF C6SF H6SF 120.0 . . ?
C1SF C7SF H7SA 109.5 . . ?
C1SF C7SF H7SB 109.5 . . ?
H7SA C7SF H7SB 109.5 . . ?
C1SF C7SF H7SC 109.5 . . ?
H7SA C7SF H7SC 109.5 . . ?
H7SB C7SF H7SC 109.5 . . ?

loop_
_geom_bond_atom_site_label_1
_geom_bond_atom_site_label_2
_geom_bond_distance
_geom_bond_site_symmetry_2
_geom_bond_publ_flag
Sc1 O1 1.998(2) . ?
Sc1 O2 2.007(2) . ?
Sc1 O5 2.088(2) . ?
Sc1 O6 2.102(2) . ?
Sc1 N1 2.286(3) . ?
Sc1 N2 2.297(3) . ?
Sc1 Sc2 3.3510(9) . ?
Sc2 O3 1.977(2) . ?
Sc2 O4 2.022(2) . ?
Sc2 O6 2.086(2) . ?
Sc2 O5 2.094(2) . ?
Sc2 N3 2.248(3) . ?
Sc2 N4 2.301(3) . ?
N1 C14 1.287(4) . ?
N1 C22 1.479(4) . ?
N2 C55 1.291(4) . ?
N2 C44 1.481(4) . ?
N3 C18 1.283(4) . ?
N3 C32 1.467(4) . ?
N4 C13 1.277(4) . ?
N4 C47 1.478(4) . ?
O1 C28 1.317(4) . ?
O2 C19 1.314(4) . ?
O3 C20 1.312(4) . ?
O4 C9 1.311(4) . ?
O5 H5O 0.836(19) . ?
O6 H6O 0.843(19) . ?
C9 C24 1.418(5) . ?
C9 C64 1.424(5) . ?
C12 C68 1.524(5) . ?
C12 C45 1.525(5) . ?
C12 C48 1.534(5) . ?
C12 C52 1.529(5) . ?
C13 C38 1.444(5) . ?
C13 H13A 0.9500 . ?
C14 C54 1.438(5) . ?
C14 H14A 0.9500 . ?
C15 C45 1.379(5) . ?
C15 C54 1.407(5) . ?
C15 H15A 0.9500 . ?
C16 C53 1.391(5) . ?
C16 C20 1.415(5) . ?
C16 C25 1.538(5) . ?
C17 C46 1.403(5) . ?
C17 C28 1.416(5) . ?
C17 C55 1.440(5) . ?
C18 C24 1.451(5) . ?
C18 H18A 0.9500 . ?
C19 C54 1.412(5) . ?
C19 C21 1.426(5) . ?
C20 C38 1.421(5) . ?
C21 C26 1.378(5) . ?
C21 C63 1.533(5) . ?
C22 C84 1.519(5) . ?
C22 C44 1.528(5) . ?
C22 H22A 1.0000 . ?
C23 C40 1.374(5) . ?
C23 C53 1.409(5) . ?
C23 C58 1.532(5) . ?
C24 C39 1.416(5) . ?
C25 C57 1.534(5) . ?
C25 C65 1.534(5) . ?
C25 C70 1.547(5) . ?
C26 C45 1.421(5) . ?
C26 H26A 0.9500 . ?
C27 C50 1.522(5) . ?
C27 C30 1.524(5) . ?
C27 H27A 0.9900 . ?
C27 H27B 0.9900 . ?
C28 C35 1.422(5) . ?
C29 C35 1.385(5) . ?
C29 C100 1.412(5) . ?
C29 H29A 0.9500 . ?
C30 C43 1.534(5) . ?
C30 H30A 0.9900 . ?
C30 H30B 0.9900 . ?
C31 C69 1.518(5) . ?
C31 C84 1.529(5) . ?
C31 H31A 0.9900 . ?
C31 H31B 0.9900 . ?
C32 C50 1.517(5) . ?
C32 C47 1.532(5) . ?
C32 H32A 1.0000 . ?
C33 C58 1.531(5) . ?
C33 H33A 0.9800 . ?
C33 H33B 0.9800 . ?
C33 H33C 0.9800 . ?
C34 C67 1.535(5) . ?
C34 H34A 0.9800 . ?
C34 H34B 0.9800 . ?
C34 H34C 0.9800 . ?
C35 C74 1.536(5) . ?
C36 C44 1.527(5) . ?
C36 C69 1.528(5) . ?
C36 H36A 0.9900 . ?
C36 H36B 0.9900 . ?
C37 C86 1.527(6) . ?
C37 C89 1.529(5) . ?
C37 C75 1.530(6) . ?
C37 C77 1.546(6) . ?
C38 C40 1.403(5) . ?
C39 C89 1.369(5) . ?
C39 H39A 0.9500 . ?
C40 H40A 0.9500 . ?
C43 C47 1.535(5) . ?
C43 H43A 0.9900 . ?
C43 H43B 0.9900 . ?
C44 H44A 1.0000 . ?
C46 C100 1.363(5) . ?
C46 H46A 0.9500 . ?
C47 H47A 1.0000 . ?
C48 H48A 0.9800 . ?
C48 H48B 0.9800 . ?
C48 H48C 0.9800 . ?
C49 C67 1.549(5) . ?
C49 H49A 0.9800 . ?
C49 H49B 0.9800 . ?
C49 H49C 0.9800 . ?
C50 H50A 0.9900 . ?
C50 H50B 0.9900 . ?
C51 C59 1.524(6) . ?
C51 C78 1.527(5) . ?
C51 C100 1.527(5) . ?
C51 C71 1.528(6) . ?
C52 H52A 0.9800 . ?
C52 H52B 0.9800 . ?
C52 H52C 0.9800 . ?
C53 H53A 0.9500 . ?
C55 H55A 0.9500 . ?
C56 C58 1.533(5) . ?
C56 H56A 0.9800 . ?
C56 H56B 0.9800 . ?
C56 H56C 0.9800 . ?
C57 H57A 0.9800 . ?
C57 H57B 0.9800 . ?
C57 H57C 0.9800 . ?
C58 C61 1.538(5) . ?
C59 H59A 0.9800 . ?
C59 H59B 0.9800 . ?
C59 H59C 0.9800 . ?
C60 C74 1.530(6) . ?
C60 H60A 0.9800 . ?
C60 H60B 0.9800 . ?
C60 H60C 0.9800 . ?
C61 H61A 0.9800 . ?
C61 H61B 0.9800 . ?
C61 H61C 0.9800 . ?
C62 C74 1.546(5) . ?
C62 H62A 0.9800 . ?
C62 H62B 0.9800 . ?
C62 H62C 0.9800 . ?
C63 C73 1.523(6) . ?
C63 C90 1.540(6) . ?
C63 C72 1.539(5) . ?
C64 C66 1.382(5) . ?
C64 C67 1.543(5) . ?
C65 H65A 0.9800 . ?
C65 H65B 0.9800 . ?
C65 H65C 0.9800 . ?
C66 C89 1.409(6) . ?
C66 H66A 0.9500 . ?
C67 C76 1.540(5) . ?
C68 H68A 0.9800 . ?
C68 H68B 0.9800 . ?
C68 H68C 0.9800 . ?
C69 H69A 0.9900 . ?
C69 H69B 0.9900 . ?
C70 H70A 0.9800 . ?
C70 H70B 0.9800 . ?
C70 H70C 0.9800 . ?
C71 H71A 0.9800 . ?
C71 H71B 0.9800 . ?
C71 H71C 0.9800 . ?
C72 H72A 0.9800 . ?
C72 H72B 0.9800 . ?
C72 H72C 0.9800 . ?
C73 H73A 0.9800 . ?
C73 H73B 0.9800 . ?
C73 H73C 0.9800 . ?
C74 C81 1.527(6) . ?
C75 H75A 0.9800 . ?
C75 H75B 0.9800 . ?
C75 H75C 0.9800 . ?
C76 H76A 0.9800 . ?
C76 H76B 0.9800 . ?
C76 H76C 0.9800 . ?
C77 H77A 0.9800 . ?
C77 H77B 0.9800 . ?
C77 H77C 0.9800 . ?
C78 H78A 0.9800 . ?
C78 H78B 0.9800 . ?
C78 H78C 0.9800 . ?
C81 H81A 0.9800 . ?
C81 H81B 0.9800 . ?
C81 H81C 0.9800 . ?
C84 H84A 0.9900 . ?
C84 H84B 0.9900 . ?
C86 H86A 0.9800 . ?
C86 H86B 0.9800 . ?
C86 H86C 0.9800 . ?
C90 H90A 0.9800 . ?
C90 H90B 0.9800 . ?
C90 H90C 0.9800 . ?
C1SA C2SA 1.3900 . ?
C1SA C6SA 1.3900 . ?
C1SA C7SA 1.4923 . ?
C2SA C3SA 1.3900 . ?
C2SA H2SA 0.9500 . ?
C3SA C4SA 1.3900 . ?
C3SA H3SA 0.9500 . ?
C4SA C5SA 1.3900 . ?
C4SA H4SA 0.9500 . ?
C5SA C6SA 1.3900 . ?
C5SA H5SA 0.9500 . ?
C6SA H6SA 0.9500 . ?
C7SA H7S1 0.9800 . ?
C7SA H7S2 0.9800 . ?
C7SA H7S3 0.9800 . ?
C1SB C2SB 1.3900 . ?
C1SB C6SB 1.3900 . ?
C1SB C7SB 1.4991 . ?
C2SB C3SB 1.3900 . ?
C2SB H2SB 0.9500 . ?
C3SB C4SB 1.3900 . ?
C3SB H3SB 0.9500 . ?
C4SB C5SB 1.3900 . ?
C4SB H4SB 0.9500 . ?
C5SB C6SB 1.3900 . ?
C5SB H5SB 0.9500 . ?
C6SB H6SB 0.9500 . ?
C7SB H7S4 0.9800 . ?
C7SB H7S5 0.9800 . ?
C7SB H7S6 0.9800 . ?
C1SC C2SC 1.3900 . ?
C1SC C6SC 1.3900 . ?
C1SC C7SC 1.5091 . ?
C2SC C3SC 1.3900 . ?
C2SC H2SC 0.9500 . ?
C3SC C4SC 1.3900 . ?
C3SC H3SC 0.9500 . ?
C4SC C5SC 1.3900 . ?
C4SC H4SC 0.9500 . ?
C5SC C6SC 1.3900 . ?
C5SC H5SC 0.9500 . ?
C6SC H6SC 0.9500 . ?
C7SC H7S7 0.9800 . ?
C7SC H7S8 0.9800 . ?
C7SC H7S9 0.9800 . ?
C1SD C2SD 1.3900 . ?
C1SD C6SD 1.3900 . ?
C1SD C7SD 1.5001 . ?
C2SD C3SD 1.3900 . ?
C2SD H2SD 0.9500 . ?
C3SD C5SD 1.3900 . ?
C3SD H3SD 0.9500 . ?
C5SD C4SD 1.3900 . ?
C5SD H5SD 0.9500 . ?
C4SD C6SD 1.3900 . ?
C4SD H4SD 0.9500 . ?
C6SD H6SD 0.9500 . ?
C7SD H7SX 0.9800 . ?
C7SD H7SY 0.9800 . ?
C7SD H7SZ 0.9800 . ?
C1SE C2SE 1.3900 . ?
C1SE C6SE 1.3900 . ?
C1SE C7SE 1.5004 . ?
C2SE C3SE 1.3900 . ?
C2SE H2SE 0.9500 . ?
C3SE C4SE 1.3900 . ?
C3SE H3SE 0.9500 . ?
C4SE C5SE 1.3900 . ?
C4SE H4SE 0.9500 . ?
C5SE C6SE 1.3900 . ?
C5SE H5SE 0.9500 . ?
C6SE H6SE 0.9500 . ?
C7SE H7SX 0.9800 . ?
C7SE H7SY 0.9800 . ?
C7SE H7SZ 0.9800 . ?
C1SF C2SF 1.3900 . ?
C1SF C6SF 1.3900 . ?
C1SF C7SF 1.5031 . ?
C2SF C3SF 1.3900 . ?
C2SF H2SF 0.9500 . ?
C3SF C4SF 1.3900 . ?
C3SF H3SF 0.9500 . ?
C4SF C5SF 1.3900 . ?
C4SF H4SF 0.9500 . ?
C5SF C6SF 1.3900 . ?
C5SF H5SF 0.9500 . ?
C6SF H6SF 0.9500 . ?
C7SF H7SA 0.9800 . ?
C7SF H7SB 0.9800 . ?
C7SF H7SC 0.9800 . ?

loop_
_geom_torsion_atom_site_label_1
_geom_torsion_atom_site_label_2
_geom_torsion_atom_site_label_3
_geom_torsion_atom_site_label_4
_geom_torsion
_geom_torsion_site_symmetry_1
_geom_torsion_site_symmetry_2
_geom_torsion_site_symmetry_3
_geom_torsion_site_symmetry_4
_geom_torsion_publ_flag
O1 Sc1 Sc2 O3 -8.46(11) . . . . ?
O2 Sc1 Sc2 O3 108.87(11) . . . . ?
O5 Sc1 Sc2 O3 66.55(13) . . . . ?
O6 Sc1 Sc2 O3 -87.49(13) . . . . ?
N1 Sc1 Sc2 O3 -173.25(10) . . . . ?
N2 Sc1 Sc2 O3 -104.11(11) . . . . ?
O1 Sc1 Sc2 O4 112.52(11) . . . . ?
O2 Sc1 Sc2 O4 -130.14(11) . . . . ?
O5 Sc1 Sc2 O4 -172.47(13) . . . . ?
O6 Sc1 Sc2 O4 33.49(13) . . . . ?
N1 Sc1 Sc2 O4 -52.27(10) . . . . ?
N2 Sc1 Sc2 O4 16.87(11) . . . . ?
O1 Sc1 Sc2 O6 79.03(13) . . . . ?
O2 Sc1 Sc2 O6 -163.63(13) . . . . ?
O5 Sc1 Sc2 O6 154.04(15) . . . . ?
N1 Sc1 Sc2 O6 -85.75(13) . . . . ?
N2 Sc1 Sc2 O6 -16.62(13) . . . . ?
O1 Sc1 Sc2 O5 -75.01(13) . . . . ?
O2 Sc1 Sc2 O5 42.33(13) . . . . ?
O6 Sc1 Sc2 O5 -154.04(15) . . . . ?
N1 Sc1 Sc2 O5 120.20(13) . . . . ?
N2 Sc1 Sc2 O5 -170.66(14) . . . . ?
O1 Sc1 Sc2 N3 -171.82(10) . . . . ?
O2 Sc1 Sc2 N3 -54.48(10) . . . . ?
O5 Sc1 Sc2 N3 -96.81(13) . . . . ?
O6 Sc1 Sc2 N3 109.15(13) . . . . ?
N1 Sc1 Sc2 N3 23.40(10) . . . . ?
N2 Sc1 Sc2 N3 92.53(11) . . . . ?
O1 Sc1 Sc2 N4 -105.83(11) . . . . ?
O2 Sc1 Sc2 N4 11.50(11) . . . . ?
O5 Sc1 Sc2 N4 -30.83(13) . . . . ?
O6 Sc1 Sc2 N4 175.13(13) . . . . ?
N1 Sc1 Sc2 N4 89.38(10) . . . . ?
N2 Sc1 Sc2 N4 158.52(11) . . . . ?
O1 Sc1 N1 C14 96.8(3) . . . . ?
O2 Sc1 N1 C14 10.2(3) . . . . ?
O5 Sc1 N1 C14 -73.5(3) . . . . ?
O6 Sc1 N1 C14 -143.6(3) . . . . ?
N2 Sc1 N1 C14 132.4(3) . . . . ?
Sc2 Sc1 N1 C14 -107.0(3) . . . . ?
O1 Sc1 N1 C22 -74.3(3) . . . . ?
O2 Sc1 N1 C22 -160.9(2) . . . . ?
O5 Sc1 N1 C22 115.4(2) . . . . ?
O6 Sc1 N1 C22 45.3(2) . . . . ?
N2 Sc1 N1 C22 -38.7(2) . . . . ?
Sc2 Sc1 N1 C22 81.9(2) . . . . ?
O1 Sc1 N2 C55 4.0(3) . . . . ?
O2 Sc1 N2 C55 -90.7(3) . . . . ?
O5 Sc1 N2 C55 107.8(3) . . . . ?
O6 Sc1 N2 C55 111.6(3) . . . . ?
N1 Sc1 N2 C55 -156.4(3) . . . . ?
Sc2 Sc1 N2 C55 121.5(3) . . . . ?
O1 Sc1 N2 C44 174.8(2) . . . . ?
O2 Sc1 N2 C44 80.1(2) . . . . ?
O5 Sc1 N2 C44 -81.3(3) . . . . ?
O6 Sc1 N2 C44 -77.6(2) . . . . ?
N1 Sc1 N2 C44 14.5(2) . . . . ?
Sc2 Sc1 N2 C44 -67.7(2) . . . . ?
O3 Sc2 N3 C18 103.9(3) . . . . ?
O4 Sc2 N3 C18 19.0(3) . . . . ?
O6 Sc2 N3 C18 -67.2(3) . . . . ?
O5 Sc2 N3 C18 -138.7(3) . . . . ?
N4 Sc2 N3 C18 135.9(3) . . . . ?
Sc1 Sc2 N3 C18 -102.4(3) . . . . ?
O3 Sc2 N3 C32 -71.4(3) . . . . ?
O4 Sc2 N3 C32 -156.3(2) . . . . ?
O6 Sc2 N3 C32 117.5(2) . . . . ?
O5 Sc2 N3 C32 46.0(2) . . . . ?
N4 Sc2 N3 C32 -39.4(2) . . . . ?
Sc1 Sc2 N3 C32 82.4(2) . . . . ?
O3 Sc2 N4 C13 8.2(3) . . . . ?
O4 Sc2 N4 C13 -84.9(3) . . . . ?
O6 Sc2 N4 C13 137.2(3) . . . . ?
O5 Sc2 N4 C13 112.4(3) . . . . ?
N3 Sc2 N4 C13 -154.7(3) . . . . ?
Sc1 Sc2 N4 C13 130.2(2) . . . . ?
O3 Sc2 N4 C47 177.0(2) . . . . ?
O4 Sc2 N4 C47 83.8(2) . . . . ?
O6 Sc2 N4 C47 -54.0(3) . . . . ?
O5 Sc2 N4 C47 -78.8(2) . . . . ?
N3 Sc2 N4 C47 14.0(2) . . . . ?
Sc1 Sc2 N4 C47 -61.0(2) . . . . ?
O2 Sc1 O1 C28 115.6(4) . . . . ?
O5 Sc1 O1 C28 -154.0(4) . . . . ?
O6 Sc1 O1 C28 -79.7(4) . . . . ?
N1 Sc1 O1 C28 35.4(4) . . . . ?
N2 Sc1 O1 C28 1.6(4) . . . . ?
Sc2 Sc1 O1 C28 -117.4(3) . . . . ?
O1 Sc1 O2 C19 -170.4(3) . . . . ?
O5 Sc1 O2 C19 85.5(3) . . . . ?
O6 Sc1 O2 C19 41.3(4) . . . . ?
N1 Sc1 O2 C19 -25.6(3) . . . . ?
N2 Sc1 O2 C19 -86.9(3) . . . . ?
Sc2 Sc1 O2 C19 61.7(3) . . . . ?
O4 Sc2 O3 C20 115.7(3) . . . . ?
O6 Sc2 O3 C20 -153.8(3) . . . . ?
O5 Sc2 O3 C20 -78.4(3) . . . . ?
N3 Sc2 O3 C20 35.8(4) . . . . ?
N4 Sc2 O3 C20 5.3(3) . . . . ?
Sc1 Sc2 O3 C20 -112.7(3) . . . . ?
O3 Sc2 O4 C9 179.0(3) . . . . ?
O6 Sc2 O4 C9 65.1(3) . . . . ?
O5 Sc2 O4 C9 34.6(4) . . . . ?
N3 Sc2 O4 C9 -34.1(3) . . . . ?
N4 Sc2 O4 C9 -98.5(3) . . . . ?
Sc1 Sc2 O4 C9 45.7(3) . . . . ?
O1 Sc1 O5 Sc2 118.81(11) . . . . ?
O2 Sc1 O5 Sc2 -143.20(11) . . . . ?
O6 Sc1 O5 Sc2 16.02(9) . . . . ?
N1 Sc1 O5 Sc2 -66.86(13) . . . . ?
N2 Sc1 O5 Sc2 20.0(3) . . . . ?
O3 Sc2 O5 Sc1 -127.32(10) . . . . ?
O4 Sc2 O5 Sc1 16.2(3) . . . . ?
O6 Sc2 O5 Sc1 -16.13(9) . . . . ?
N3 Sc2 O5 Sc1 82.58(11) . . . . ?
N4 Sc2 O5 Sc1 153.16(11) . . . . ?
O3 Sc2 O6 Sc1 112.70(11) . . . . ?
O4 Sc2 O6 Sc1 -151.42(11) . . . . ?
O5 Sc2 O6 Sc1 16.00(9) . . . . ?
N3 Sc2 O6 Sc1 -72.58(12) . . . . ?
N4 Sc2 O6 Sc1 -10.2(3) . . . . ?
O1 Sc1 O6 Sc2 -115.86(10) . . . . ?
O2 Sc1 O6 Sc2 31.4(2) . . . . ?
O5 Sc1 O6 Sc2 -16.07(9) . . . . ?
N1 Sc1 O6 Sc2 95.32(11) . . . . ?
N2 Sc1 O6 Sc2 165.57(11) . . . . ?
Sc2 O4 C9 C24 30.0(5) . . . . ?
Sc2 O4 C9 C64 -152.3(2) . . . . ?
C47 N4 C13 C38 177.5(3) . . . . ?
Sc2 N4 C13 C38 -13.8(5) . . . . ?
C22 N1 C14 C54 172.7(3) . . . . ?
Sc1 N1 C14 C54 2.4(5) . . . . ?
C32 N3 C18 C24 172.1(3) . . . . ?
Sc2 N3 C18 C24 -2.7(5) . . . . ?
Sc1 O2 C19 C54 25.0(5) . . . . ?
Sc1 O2 C19 C21 -155.9(3) . . . . ?
Sc2 O3 C20 C16 167.4(2) . . . . ?
Sc2 O3 C20 C38 -12.8(5) . . . . ?
C53 C16 C20 O3 178.6(3) . . . . ?
C25 C16 C20 O3 -0.8(5) . . . . ?
C53 C16 C20 C38 -1.2(5) . . . . ?
C25 C16 C20 C38 179.4(3) . . . . ?
O2 C19 C21 C26 -177.2(3) . . . . ?
C54 C19 C21 C26 2.0(5) . . . . ?
O2 C19 C21 C63 4.4(5) . . . . ?
C54 C19 C21 C63 -176.4(3) . . . . ?
C14 N1 C22 C84 9.2(5) . . . . ?
Sc1 N1 C22 C84 -178.8(2) . . . . ?
C14 N1 C22 C44 -115.0(3) . . . . ?
Sc1 N1 C22 C44 57.0(3) . . . . ?
O4 C9 C24 C39 177.1(3) . . . . ?
C64 C9 C24 C39 -0.6(5) . . . . ?
O4 C9 C24 C18 2.6(5) . . . . ?
C64 C9 C24 C18 -175.1(3) . . . . ?
N3 C18 C24 C39 171.4(3) . . . . ?
N3 C18 C24 C9 -13.9(6) . . . . ?
C53 C16 C25 C57 122.1(3) . . . . ?
C20 C16 C25 C57 -58.5(4) . . . . ?
C53 C16 C25 C65 2.6(5) . . . . ?
C20 C16 C25 C65 -178.1(3) . . . . ?
C53 C16 C25 C70 -116.1(4) . . . . ?
C20 C16 C25 C70 63.2(4) . . . . ?
C19 C21 C26 C45 0.2(5) . . . . ?
C63 C21 C26 C45 178.5(3) . . . . ?
Sc1 O1 C28 C17 -4.2(6) . . . . ?
Sc1 O1 C28 C35 176.2(3) . . . . ?
C46 C17 C28 O1 -178.6(3) . . . . ?
C55 C17 C28 O1 1.4(6) . . . . ?
C46 C17 C28 C35 1.1(5) . . . . ?
C55 C17 C28 C35 -179.0(4) . . . . ?
C50 C27 C30 C43 -55.4(4) . . . . ?
C18 N3 C32 C50 7.9(5) . . . . ?
Sc2 N3 C32 C50 -176.5(2) . . . . ?
C18 N3 C32 C47 -117.4(3) . . . . ?
Sc2 N3 C32 C47 58.3(3) . . . . ?
C100 C29 C35 C28 1.8(6) . . . . ?
C100 C29 C35 C74 -178.7(4) . . . . ?
O1 C28 C35 C29 177.8(3) . . . . ?
C17 C28 C35 C29 -1.8(5) . . . . ?
O1 C28 C35 C74 -1.7(5) . . . . ?
C17 C28 C35 C74 178.7(3) . . . . ?
O3 C20 C38 C40 -176.1(3) . . . . ?
C16 C20 C38 C40 3.7(5) . . . . ?
O3 C20 C38 C13 7.4(5) . . . . ?
C16 C20 C38 C13 -172.9(3) . . . . ?
N4 C13 C38 C40 -170.8(3) . . . . ?
N4 C13 C38 C20 5.8(5) . . . . ?
C9 C24 C39 C89 0.4(5) . . . . ?
C18 C24 C39 C89 175.2(3) . . . . ?
C53 C23 C40 C38 0.9(5) . . . . ?
C58 C23 C40 C38 179.4(3) . . . . ?
C20 C38 C40 C23 -3.6(5) . . . . ?
C13 C38 C40 C23 173.2(3) . . . . ?
C27 C30 C43 C47 55.3(4) . . . . ?
C55 N2 C44 C36 -54.4(4) . . . . ?
Sc1 N2 C44 C36 134.0(2) . . . . ?
C55 N2 C44 C22 -177.5(3) . . . . ?
Sc1 N2 C44 C22 10.9(4) . . . . ?
C69 C36 C44 N2 179.0(3) . . . . ?
C69 C36 C44 C22 -57.7(4) . . . . ?
N1 C22 C44 N2 -42.7(4) . . . . ?
C84 C22 C44 N2 -172.0(3) . . . . ?
N1 C22 C44 C36 -168.9(3) . . . . ?
C84 C22 C44 C36 61.8(4) . . . . ?
C54 C15 C45 C26 0.2(5) . . . . ?
C54 C15 C45 C12 178.8(3) . . . . ?
C21 C26 C45 C15 -1.3(5) . . . . ?
C21 C26 C45 C12 -179.9(3) . . . . ?
C68 C12 C45 C15 6.0(5) . . . . ?
C48 C12 C45 C15 126.7(4) . . . . ?
C52 C12 C45 C15 -113.8(4) . . . . ?
C68 C12 C45 C26 -175.5(3) . . . . ?
C48 C12 C45 C26 -54.8(4) . . . . ?
C52 C12 C45 C26 64.7(4) . . . . ?
C28 C17 C46 C100 -0.2(6) . . . . ?
C55 C17 C46 C100 179.8(4) . . . . ?
C13 N4 C47 C43 -56.9(4) . . . . ?
Sc2 N4 C47 C43 133.4(2) . . . . ?
C13 N4 C47 C32 -178.5(3) . . . . ?
Sc2 N4 C47 C32 11.8(3) . . . . ?
C30 C43 C47 N4 -179.5(3) . . . . ?
C30 C43 C47 C32 -57.7(4) . . . . ?
N3 C32 C47 N4 -43.8(3) . . . . ?
C50 C32 C47 N4 -173.9(3) . . . . ?
N3 C32 C47 C43 -168.2(3) . . . . ?
C50 C32 C47 C43 61.6(4) . . . . ?
N3 C32 C50 C27 176.3(3) . . . . ?
C47 C32 C50 C27 -60.9(4) . . . . ?
C30 C27 C50 C32 57.3(4) . . . . ?
C20 C16 C53 C23 -1.6(5) . . . . ?
C25 C16 C53 C23 177.8(3) . . . . ?
C40 C23 C53 C16 1.7(5) . . . . ?
C58 C23 C53 C16 -176.7(3) . . . . ?
C45 C15 C54 C19 2.0(5) . . . . ?
C45 C15 C54 C14 178.0(3) . . . . ?
O2 C19 C54 C15 176.1(3) . . . . ?
C21 C19 C54 C15 -3.1(5) . . . . ?
O2 C19 C54 C14 0.3(5) . . . . ?
C21 C19 C54 C14 -178.9(3) . . . . ?
N1 C14 C54 C15 172.8(3) . . . . ?
N1 C14 C54 C19 -11.2(5) . . . . ?
C44 N2 C55 C17 -178.1(4) . . . . ?
Sc1 N2 C55 C17 -7.3(6) . . . . ?
C46 C17 C55 N2 -175.6(4) . . . . ?
C28 C17 C55 N2 4.5(7) . . . . ?
C40 C23 C58 C33 173.0(3) . . . . ?
C53 C23 C58 C33 -8.6(5) . . . . ?
C40 C23 C58 C56 52.1(4) . . . . ?
C53 C23 C58 C56 -129.5(3) . . . . ?
C40 C23 C58 C61 -67.3(4) . . . . ?
C53 C23 C58 C61 111.1(4) . . . . ?
C26 C21 C63 C73 -118.3(4) . . . . ?
C19 C21 C63 C73 60.1(5) . . . . ?
C26 C21 C63 C90 120.5(4) . . . . ?
C19 C21 C63 C90 -61.2(4) . . . . ?
C26 C21 C63 C72 0.0(5) . . . . ?
C19 C21 C63 C72 178.3(3) . . . . ?
O4 C9 C64 C66 -177.5(3) . . . . ?
C24 C9 C64 C66 0.2(5) . . . . ?
O4 C9 C64 C67 2.2(5) . . . . ?
C24 C9 C64 C67 179.9(3) . . . . ?
C9 C64 C66 C89 0.4(5) . . . . ?
C67 C64 C66 C89 -179.3(3) . . . . ?
C66 C64 C67 C34 -0.9(5) . . . . ?
C9 C64 C67 C34 179.4(3) . . . . ?
C66 C64 C67 C76 117.9(4) . . . . ?
C9 C64 C67 C76 -61.8(4) . . . . ?
C66 C64 C67 C49 -120.6(4) . . . . ?
C9 C64 C67 C49 59.7(4) . . . . ?
C84 C31 C69 C36 -54.7(5) . . . . ?
C44 C36 C69 C31 54.7(5) . . . . ?
C29 C35 C74 C81 119.9(4) . . . . ?
C28 C35 C74 C81 -60.5(4) . . . . ?
C29 C35 C74 C60 -118.0(4) . . . . ?
C28 C35 C74 C60 61.5(4) . . . . ?
C29 C35 C74 C62 1.5(5) . . . . ?
C28 C35 C74 C62 -179.0(4) . . . . ?
N1 C22 C84 C31 176.9(3) . . . . ?
C44 C22 C84 C31 -60.9(4) . . . . ?
C69 C31 C84 C22 57.1(4) . . . . ?
C24 C39 C89 C66 0.2(5) . . . . ?
C24 C39 C89 C37 -177.2(3) . . . . ?
C64 C66 C89 C39 -0.6(5) . . . . ?
C64 C66 C89 C37 176.8(3) . . . . ?
C86 C37 C89 C39 106.8(4) . . . . ?
C75 C37 C89 C39 -132.3(4) . . . . ?
C77 C37 C89 C39 -12.4(5) . . . . ?
C86 C37 C89 C66 -70.5(4) . . . . ?
C75 C37 C89 C66 50.4(5) . . . . ?
C77 C37 C89 C66 170.4(3) . . . . ?
C17 C46 C100 C29 0.0(6) . . . . ?
C17 C46 C100 C51 178.0(4) . . . . ?
C35 C29 C100 C46 -0.9(6) . . . . ?
C35 C29 C100 C51 -179.0(4) . . . . ?
C59 C51 C100 C46 124.1(4) . . . . ?
C78 C51 C100 C46 4.2(6) . . . . ?
C71 C51 C100 C46 -115.9(4) . . . . ?
C59 C51 C100 C29 -58.0(5) . . . . ?
C78 C51 C100 C29 -177.8(4) . . . . ?
C71 C51 C100 C29 62.0(5) . . . . ?
C6SA C1SA C2SA C3SA 0.0 . . . . ?
C7SA C1SA C2SA C3SA 179.2 . . . . ?
C1SA C2SA C3SA C4SA 0.0 . . . . ?
C2SA C3SA C4SA C5SA 0.0 . . . . ?
C3SA C4SA C5SA C6SA 0.0 . . . . ?
C4SA C5SA C6SA C1SA 0.0 . . . . ?
C2SA C1SA C6SA C5SA 0.0 . . . . ?
C7SA C1SA C6SA C5SA -179.2 . . . . ?
C6SB C1SB C2SB C3SB 0.0 . . . . ?
C7SB C1SB C2SB C3SB 174.5 . . . . ?
C1SB C2SB C3SB C4SB 0.0 . . . . ?
C2SB C3SB C4SB C5SB 0.0 . . . . ?
C3SB C4SB C5SB C6SB 0.0 . . . . ?
C4SB C5SB C6SB C1SB 0.0 . . . . ?
C2SB C1SB C6SB C5SB 0.0 . . . . ?
C7SB C1SB C6SB C5SB -174.5 . . . . ?
C6SC C1SC C2SC C3SC 0.0 . . . . ?
C7SC C1SC C2SC C3SC -178.2 . . . . ?
C1SC C2SC C3SC C4SC 0.0 . . . . ?
C2SC C3SC C4SC C5SC 0.0 . . . . ?
C3SC C4SC C5SC C6SC 0.0 . . . . ?
C4SC C5SC C6SC C1SC 0.0 . . . . ?
C2SC C1SC C6SC C5SC 0.0 . . . . ?
C7SC C1SC C6SC C5SC 178.2 . . . . ?
C6SD C1SD C2SD C3SD 0.0 . . . . ?
C7SD C1SD C2SD C3SD 179.9 . . . . ?
C1SD C2SD C3SD C5SD 0.0 . . . . ?
C2SD C3SD C5SD C4SD 0.0 . . . . ?
C3SD C5SD C4SD C6SD 0.0 . . . . ?
C5SD C4SD C6SD C1SD 0.0 . . . . ?
C2SD C1SD C6SD C4SD 0.0 . . . . ?
C7SD C1SD C6SD C4SD -179.9 . . . . ?
C6SE C1SE C2SE C3SE 0.0 . . . . ?
C7SE C1SE C2SE C3SE 179.8 . . . . ?
C1SE C2SE C3SE C4SE 0.0 . . . . ?
C2SE C3SE C4SE C5SE 0.0 . . . . ?
C3SE C4SE C5SE C6SE 0.0 . . . . ?
C4SE C5SE C6SE C1SE 0.0 . . . . ?
C2SE C1SE C6SE C5SE 0.0 . . . . ?
C7SE C1SE C6SE C5SE -179.8 . . . . ?
C6SF C1SF C2SF C3SF 0.0 . . . . ?
C7SF C1SF C2SF C3SF -179.9 . . . . ?
C1SF C2SF C3SF C4SF 0.0 . . . . ?
C2SF C3SF C4SF C5SF 0.0 . . . . ?
C3SF C4SF C5SF C6SF 0.0 . . . . ?
C4SF C5SF C6SF C1SF 0.0 . . . . ?
C2SF C1SF C6SF C5SF 0.0 . . . . ?
C7SF C1SF C6SF C5SF 180.0 . . . . ?
